data_7125197
loop_
_publ_author_name
'Wright, James R.'
'Crowley, James D.'
'Lucas, Nigel T.'

_publ_section_title
;
 Carbon-rich &quot;Click&quot; 1,2,3-triazoles: hexaphenylbenzene and
 hexa-peri-hexabenzocoronene-based ligands for Suzuki-Miyaura catalysts.
;
_journal_issue 88
_journal_name_full 'Chemical communications (Cambridge, England)'
_journal_page_first 12976
_journal_page_last 12979
_journal_paper_doi 10.1039/c6cc07413h
_journal_volume 52
_journal_year 2016
_chemical_formula_moiety '2(C84 H83 Br2 N5 Pd1)'
_chemical_formula_sum 'C168 H166 Br4 N10 Pd2'
_chemical_formula_weight 2857.55
_chemical_name_common '[PdBr2(iPr2-bimy){Bn-tzl-HBC(tBu5)}]'
_chemical_name_systematic
Dibromo(1,3-diisopropylbenzimidazol-2-ylidene){1-benzyl-4-(5,8,11,14,17-penta-tert-butylhexa-peri-hexabenzocoronenyl)-1H-1,2,3-triazole}palladium(II)
_space_group_IT_number 2
_space_group_name_Hall '-P 1'
_space_group_name_H-M_alt 'P -1'
_symmetry_cell_setting triclinic
_symmetry_space_group_name_H-M 'P -1'
_atom_sites_solution_hydrogens geom
_atom_sites_solution_primary direct
_atom_sites_solution_secondary difmap
_audit_block_code jrw-319
_audit_creation_method SHELXL-97
_audit_update_record
;
2016-09-05 deposited with the CCDC.
2016-10-10 downloaded from the CCDC.
;
_cell_angle_alpha 97.6040(10)
_cell_angle_beta 92.4960(10)
_cell_angle_gamma 92.4870(10)
_cell_formula_units_Z 2
_cell_length_a 14.6518(2)
_cell_length_b 16.6609(2)
_cell_length_c 33.4649(4)
_cell_measurement_reflns_used 36633
_cell_measurement_temperature 100(1)
_cell_measurement_theta_max 74.2510
_cell_measurement_theta_min 3.9080
_cell_volume 8079.70(18)
_computing_cell_refinement 'CrysAlisPro (Agilent, V 1.171.37.33)'
_computing_data_collection 'CrysAlisPro (Agilent, V 1.171.37.33)'
_computing_data_reduction 'CrysAlisPro (Agilent, V 1.171.37.33)'
_computing_molecular_graphics 'Mercury (Macrae, 2016)'
_computing_publication_material 'enCIFer (CCDC, 2014)'
_computing_structure_refinement 'SHELXL-97 (Sheldrick, 1997)'
_computing_structure_solution 'SHELXS-97 (Sheldrick, 1997)'
_diffrn_ambient_temperature 100(1)
_diffrn_crystal_treatment
; 
Crystal was attached with Paratone N oil to a 0.3 mm CryoLoop supported 
in a copper mounting pin, then quenched in a cold nitrogen gas from a gas
stream from an Oxford Cryosystems Cryostream.
;
_diffrn_detector_area_resol_mean 5.1725
_diffrn_measured_fraction_theta_full 0.999
_diffrn_measured_fraction_theta_max 0.978
_diffrn_measurement_device_type 'SuperNova, Dual, Cu at zero, Atlas'
_diffrn_measurement_method '\w scans'
_diffrn_radiation_monochromator mirror
_diffrn_radiation_source 'SuperNova (Cu) X-ray Source'
_diffrn_radiation_type CuK\a
_diffrn_radiation_wavelength 1.54184
_diffrn_reflns_av_R_equivalents 0.0334
_diffrn_reflns_av_sigmaI/netI 0.0353
_diffrn_reflns_limit_h_max 18
_diffrn_reflns_limit_h_min -18
_diffrn_reflns_limit_k_max 20
_diffrn_reflns_limit_k_min -19
_diffrn_reflns_limit_l_max 41
_diffrn_reflns_limit_l_min -41
_diffrn_reflns_number 90409
_diffrn_reflns_theta_full 67.00
_diffrn_reflns_theta_max 74.20
_diffrn_reflns_theta_min 3.93
_diffrn_standards_interval_count 0
_diffrn_standards_interval_time 0
_diffrn_standards_number 0
_exptl_absorpt_coefficient_mu 3.330
_exptl_absorpt_correction_T_max 0.8003
_exptl_absorpt_correction_T_min 0.4451
_exptl_absorpt_correction_type gaussian
_exptl_absorpt_process_details
;
CrysAlisPro, Agilent Technologies, Version 1.171.37.33
Numerical absorption correction based on gaussian integration over
a multifaceted crystal model
;
_exptl_crystal_colour orange
_exptl_crystal_density_diffrn 1.175
_exptl_crystal_density_meas ?
_exptl_crystal_density_method 'not measured'
_exptl_crystal_description 'rectangular plate'
_exptl_crystal_F_000 2952
_exptl_crystal_preparation
;
The crystals were grown from a layered diffusion of methanol
into a dichloromethane solution of the compound at room temperature.
Crystals were visible after 2-3 days.
;
_exptl_crystal_size_max 0.29
_exptl_crystal_size_mid 0.14
_exptl_crystal_size_min 0.07
_platon_squeeze_details
;
SQUEEZE identifies one void region per unit cell.
The contents of the void (total: 398 electrons, 1692 \%A3) were treated as 
a diffuse contribution to the overall scattering which could not be 
effectively modelled. The electron count and volume are consistent with 
22 methanol molecules, having with an electron count of 396 and volume of 
ca 1540 \%A3 per void.
;
_refine_diff_density_max 2.055
_refine_diff_density_min -0.930
_refine_diff_density_rms 0.065
_refine_ls_extinction_method none
_refine_ls_goodness_of_fit_ref 1.039
_refine_ls_hydrogen_treatment constr
_refine_ls_matrix_type fullcycle
_refine_ls_number_parameters 1926
_refine_ls_number_reflns 32171
_refine_ls_number_restraints 331
_refine_ls_restrained_S_all 1.039
_refine_ls_R_factor_all 0.0565
_refine_ls_R_factor_gt 0.0478
_refine_ls_shift/su_max 0.014
_refine_ls_shift/su_mean 0.000
_refine_ls_structure_factor_coef Fsqd
_refine_ls_weighting_details 'calc w=1/[\s^2^(Fo^2^)+(0.0558P)^2^+7.3757P] where P=(Fo^2^+2Fc^2^)/3'
_refine_ls_weighting_scheme calc
_refine_ls_wR_factor_gt 0.1217
_refine_ls_wR_factor_ref 0.1268
_reflns_number_gt 26439
_reflns_number_total 32171
_reflns_threshold_expression >2sigma(I)
_cod_data_source_file c6cc07413h2.cif
_cod_data_source_block 4b
_cod_depositor_comments
;
The following automatic conversions were performed:

data item '_exptl_crystal_density_meas' value 'not measured' was
changed to '?' -- the value is perceived as not measured.

Automatic conversion script
Id: cif_fix_values 6909 2019-04-08 15:41:33Z antanas 
;
_cod_database_code 7125197

loop_
_symmetry_equiv_pos_as_xyz
'x, y, z'
'-x, -y, -z'

loop_
_atom_site_label
_atom_site_type_symbol
_atom_site_fract_x
_atom_site_fract_y
_atom_site_fract_z
_atom_site_U_iso_or_equiv
_atom_site_adp_type
_atom_site_occupancy
_atom_site_symmetry_multiplicity
_atom_site_calc_flag
_atom_site_refinement_flags
_atom_site_disorder_assembly
_atom_site_disorder_group
Pd1 Pd 0.397838(14) 0.204515(11) 0.078371(6) 0.03004(6) Uani 1 1 d . . .
Pd2 Pd 0.307236(16) -0.244720(13) 0.120166(7) 0.04024(6) Uani 1 1 d . C .
Br1 Br 0.54254(2) 0.143121(18) 0.089136(11) 0.04462(8) Uani 1 1 d . . .
Br2 Br 0.25972(2) 0.27435(2) 0.065244(12) 0.04948(9) Uani 1 1 d . . .
Br3 Br 0.15526(3) -0.19522(2) 0.108324(12) 0.05064(9) Uani 1 1 d . . .
Br4 Br 0.45021(3) -0.30405(3) 0.136184(17) 0.06781(13) Uani 1 1 d . . .
N1 N 0.25988(15) -0.01830(14) 0.04337(6) 0.0306(5) Uani 1 1 d . . .
N2 N 0.32575(16) 0.03743(14) 0.03960(6) 0.0313(5) Uani 1 1 d . . .
N3 N 0.32213(15) 0.09260(13) 0.07166(6) 0.0291(5) Uani 1 1 d . . .
N4 N 0.51420(18) 0.34397(14) 0.05965(7) 0.0371(5) Uani 1 1 d . . .
N5 N 0.47397(17) 0.36065(14) 0.12224(7) 0.0342(5) Uani 1 1 d . . .
N6 N 0.4902(2) -0.08716(14) 0.07849(8) 0.0438(6) Uani 1 1 d . . .
N7 N 0.42344(19) -0.14427(14) 0.07148(8) 0.0397(6) Uani 1 1 d . C .
N8 N 0.38346(18) -0.14411(15) 0.10620(8) 0.0403(6) Uani 1 1 d . . .
N9 N 0.2229(2) -0.40990(17) 0.11552(10) 0.0504(7) Uani 1 1 d . C .
N10 N 0.2253(2) -0.34308(17) 0.17602(9) 0.0505(7) Uani 1 1 d . C .
C21 C 0.4660(2) 0.30997(17) 0.08688(9) 0.0350(6) Uani 1 1 d . . .
C22 C 0.5546(2) 0.41811(17) 0.07760(9) 0.0371(6) Uani 1 1 d . . .
C23 C 0.6097(2) 0.47611(19) 0.06263(10) 0.0447(7) Uani 1 1 d . . .
H23 H 0.6262 0.4697 0.0353 0.054 Uiso 1 1 calc R . .
C24 C 0.6393(2) 0.5441(2) 0.08955(11) 0.0483(8) Uani 1 1 d . . .
H24 H 0.6778 0.5847 0.0805 0.058 Uiso 1 1 calc R . .
C25 C 0.6140(2) 0.55381(19) 0.12922(11) 0.0455(7) Uani 1 1 d . . .
H25 H 0.6355 0.6011 0.1467 0.055 Uiso 1 1 calc R . .
C26 C 0.5586(2) 0.49694(18) 0.14425(10) 0.0406(7) Uani 1 1 d . . .
H26 H 0.5413 0.5043 0.1715 0.049 Uiso 1 1 calc R . .
C27 C 0.52911(19) 0.42788(16) 0.11757(9) 0.0341(6) Uani 1 1 d . . .
C28 C 0.5250(3) 0.30541(19) 0.01778(9) 0.0458(8) Uani 1 1 d . . .
H28 H 0.4919 0.2510 0.0147 0.055 Uiso 1 1 calc R . .
C29 C 0.6250(3) 0.2913(2) 0.01039(11) 0.0574(10) Uani 1 1 d . . .
H29A H 0.6600 0.3435 0.0139 0.086 Uiso 1 1 calc R . .
H29B H 0.6304 0.2641 -0.0172 0.086 Uiso 1 1 calc R . .
H29C H 0.6492 0.2572 0.0297 0.086 Uiso 1 1 calc R . .
C30 C 0.4791(3) 0.3541(2) -0.01236(10) 0.0554(9) Uani 1 1 d . . .
H30A H 0.4132 0.3543 -0.0084 0.083 Uiso 1 1 calc R . .
H30B H 0.4895 0.3294 -0.0399 0.083 Uiso 1 1 calc R . .
H30C H 0.5051 0.4100 -0.0081 0.083 Uiso 1 1 calc R . .
C31 C 0.4310(2) 0.34202(18) 0.15966(9) 0.0364(6) Uani 1 1 d . . .
H31 H 0.3993 0.2871 0.1535 0.044 Uiso 1 1 calc R . .
C32 C 0.5042(2) 0.3378(2) 0.19265(10) 0.0435(7) Uani 1 1 d . . .
H32A H 0.5470 0.2966 0.1834 0.065 Uiso 1 1 calc R . .
H32B H 0.4756 0.3236 0.2169 0.065 Uiso 1 1 calc R . .
H32C H 0.5373 0.3907 0.1990 0.065 Uiso 1 1 calc R . .
C33 C 0.3589(2) 0.4025(3) 0.17171(12) 0.0573(10) Uani 1 1 d . . .
H33A H 0.3877 0.4572 0.1771 0.086 Uiso 1 1 calc R . .
H33B H 0.3303 0.3888 0.1960 0.086 Uiso 1 1 calc R . .
H33C H 0.3121 0.4003 0.1497 0.086 Uiso 1 1 calc R . .
C41 C 0.2469(2) -0.3393(2) 0.13772(11) 0.0453(8) Uani 1 1 d . . .
C42 C 0.1826(2) -0.4612(2) 0.14058(13) 0.0537(9) Uani 1 1 d . . .
C43 C 0.1448(3) -0.5402(2) 0.13263(16) 0.0663(11) Uani 1 1 d . C .
H43 H 0.1432 -0.5701 0.1064 0.080 Uiso 1 1 calc R . .
C44 C 0.1094(3) -0.5734(3) 0.16546(17) 0.0709(13) Uani 1 1 d . . .
H44 H 0.0812 -0.6265 0.1612 0.085 Uiso 1 1 calc R C .
C45 C 0.1145(3) -0.5306(3) 0.20402(16) 0.0697(12) Uani 1 1 d . C .
H45 H 0.0913 -0.5554 0.2257 0.084 Uiso 1 1 calc R . .
C46 C 0.1520(3) -0.4537(3) 0.21138(15) 0.0666(11) Uani 1 1 d . . .
H46 H 0.1555 -0.4245 0.2378 0.080 Uiso 1 1 calc R C .
C47 C 0.1854(2) -0.4192(2) 0.17886(12) 0.0510(8) Uani 1 1 d . C .
C48 C 0.2460(4) -0.4272(3) 0.07291(14) 0.0752(13) Uani 1 1 d . . .
H48 H 0.2760 -0.3759 0.0663 0.090 Uiso 1 1 calc R C .
C49 C 0.1644(5) -0.4428(5) 0.0457(2) 0.124(2) Uani 1 1 d . C .
H49A H 0.1382 -0.4974 0.0471 0.187 Uiso 1 1 calc R . .
H49B H 0.1812 -0.4387 0.0180 0.187 Uiso 1 1 calc R . .
H49C H 0.1193 -0.4028 0.0537 0.187 Uiso 1 1 calc R . .
C50 C 0.3183(4) -0.4901(3) 0.06763(17) 0.0847(16) Uani 1 1 d . C .
H50A H 0.3712 -0.4726 0.0862 0.127 Uiso 1 1 calc R . .
H50B H 0.3377 -0.4958 0.0398 0.127 Uiso 1 1 calc R . .
H50C H 0.2927 -0.5423 0.0735 0.127 Uiso 1 1 calc R . .
C51 C 0.2420(3) -0.2743(3) 0.20861(13) 0.0692(12) Uani 1 1 d . . .
H51 H 0.2704 -0.2289 0.1958 0.083 Uiso 1 1 calc R C .
C52 C 0.1522(4) -0.2444(3) 0.22474(16) 0.0894(17) Uani 1 1 d . C .
H52A H 0.1122 -0.2322 0.2023 0.134 Uiso 1 1 calc R . .
H52B H 0.1644 -0.1952 0.2441 0.134 Uiso 1 1 calc R . .
H52C H 0.1222 -0.2864 0.2382 0.134 Uiso 1 1 calc R . .
C53 C 0.3114(4) -0.2934(4) 0.24030(16) 0.0933(17) Uani 1 1 d . C .
H53A H 0.2866 -0.3375 0.2539 0.140 Uiso 1 1 calc R . .
H53B H 0.3249 -0.2451 0.2601 0.140 Uiso 1 1 calc R . .
H53C H 0.3677 -0.3098 0.2274 0.140 Uiso 1 1 calc R . .
C101 C 0.25470(16) 0.07165(15) 0.09537(7) 0.0261(5) Uani 1 1 d . . .
C102 C 0.21388(18) -0.00017(16) 0.07720(8) 0.0297(5) Uani 1 1 d . . .
H102 H 0.1644 -0.0304 0.0863 0.036 Uiso 1 1 calc R . .
C103 C 0.2465(2) -0.09155(18) 0.01317(9) 0.0391(7) Uani 1 1 d . . .
H10A H 0.2650 -0.1394 0.0257 0.047 Uiso 1 1 calc R . .
H10B H 0.2863 -0.0860 -0.0095 0.047 Uiso 1 1 calc R . .
C104 C 0.1481(2) -0.10527(19) -0.00293(9) 0.0393(7) Uani 1 1 d . . .
C105 C 0.0965(3) -0.1729(2) 0.00388(12) 0.0593(10) Uani 1 1 d . . .
H105 H 0.1227 -0.2111 0.0191 0.071 Uiso 1 1 calc R . .
C106 C 0.0057(3) -0.1856(3) -0.01141(14) 0.0712(12) Uani 1 1 d . . .
H106 H -0.0293 -0.2321 -0.0062 0.085 Uiso 1 1 calc R . .
C107 C -0.0327(2) -0.1324(3) -0.03356(11) 0.0628(12) Uani 1 1 d . . .
H107 H -0.0941 -0.1415 -0.0440 0.075 Uiso 1 1 calc R . .
C108 C 0.0173(2) -0.0664(3) -0.04066(10) 0.0607(11) Uani 1 1 d . . .
H108 H -0.0095 -0.0291 -0.0563 0.073 Uiso 1 1 calc R . .
C109 C 0.1076(2) -0.0516(2) -0.02556(10) 0.0479(8) Uani 1 1 d . . .
H109 H 0.1414 -0.0045 -0.0309 0.058 Uiso 1 1 calc R . .
C111 C 0.15227(18) 0.14936(17) 0.14226(8) 0.0300(5) Uani 1 1 d . . .
H111 H 0.1049 0.1406 0.1216 0.036 Uiso 1 1 calc R . .
C112 C 0.23743(18) 0.11911(16) 0.13475(7) 0.0280(5) Uani 1 1 d . . .
C113 C 0.30690(17) 0.13166(15) 0.16463(8) 0.0267(5) Uani 1 1 d . . .
H113 H 0.3656 0.1123 0.1590 0.032 Uiso 1 1 calc R . .
C114 C 0.45246(17) 0.15570(15) 0.22776(7) 0.0269(5) Uani 1 1 d . . .
H114 H 0.4627 0.1254 0.2024 0.032 Uiso 1 1 calc R . .
C115 C 0.52443(17) 0.17007(16) 0.25639(8) 0.0270(5) Uani 1 1 d . . .
C116 C 0.50609(17) 0.21100(16) 0.29402(8) 0.0278(5) Uani 1 1 d . . .
H116 H 0.5541 0.2201 0.3143 0.033 Uiso 1 1 calc R . .
C117 C 0.47298(19) 0.29837(18) 0.37301(8) 0.0350(6) Uani 1 1 d . . .
H117 H 0.5294 0.2734 0.3687 0.042 Uiso 1 1 calc R . .
C118 C 0.4622(2) 0.3467(2) 0.40947(9) 0.0392(7) Uani 1 1 d . . .
C119 C 0.3776(2) 0.3815(2) 0.41506(9) 0.0406(7) Uani 1 1 d . . .
H119 H 0.3684 0.4140 0.4399 0.049 Uiso 1 1 calc R . .
C120 C 0.2118(2) 0.4722(2) 0.42406(10) 0.0482(8) Uani 1 1 d . A .
H120 H 0.2603 0.4824 0.4442 0.058 Uiso 1 1 calc R . .
C121 C 0.1342(2) 0.5168(2) 0.42858(10) 0.0511(9) Uani 1 1 d D . .
C122 C 0.0631(2) 0.4991(2) 0.40000(10) 0.0457(8) Uani 1 1 d . A .
H122 H 0.0085 0.5276 0.4034 0.055 Uiso 1 1 calc R . .
C123 C -0.0899(2) 0.46263(18) 0.34042(9) 0.0373(6) Uani 1 1 d . A .
H123 H -0.0986 0.4960 0.3651 0.045 Uiso 1 1 calc R . .
C124 C -0.1605(2) 0.45266(18) 0.31087(9) 0.0360(6) Uani 1 1 d D . .
C125 C -0.14669(19) 0.40282(17) 0.27519(8) 0.0323(6) Uani 1 1 d . A .
H125 H -0.1941 0.3955 0.2546 0.039 Uiso 1 1 calc R . .
C126 C -0.11737(17) 0.30554(16) 0.19852(8) 0.0286(5) Uani 1 1 d . A .
H126 H -0.1733 0.3314 0.2028 0.034 Uiso 1 1 calc R . .
C127 C -0.10464(18) 0.26246(17) 0.16103(8) 0.0299(5) Uani 1 1 d . . .
C128 C -0.02207(18) 0.22384(16) 0.15588(8) 0.0295(5) Uani 1 1 d . . .
H128 H -0.0124 0.1930 0.1306 0.035 Uiso 1 1 calc R . .
C129 C 0.04640(17) 0.22891(15) 0.18645(8) 0.0264(5) Uani 1 1 d . . .
C130 C 0.13492(17) 0.19251(16) 0.17960(8) 0.0275(5) Uani 1 1 d . . .
C131 C 0.20509(17) 0.20408(15) 0.21049(7) 0.0254(5) Uani 1 1 d . . .
C132 C 0.29201(17) 0.17242(15) 0.20293(7) 0.0249(5) Uani 1 1 d . . .
C133 C 0.36532(17) 0.18403(15) 0.23475(7) 0.0247(5) Uani 1 1 d . . .
C134 C 0.34818(17) 0.22690(15) 0.27283(7) 0.0246(5) Uani 1 1 d . A .
C135 C 0.42009(17) 0.23918(15) 0.30306(7) 0.0267(5) Uani 1 1 d . . .
C136 C 0.40392(18) 0.28518(16) 0.34246(8) 0.0301(5) Uani 1 1 d . . .
C137 C 0.31858(18) 0.32028(16) 0.34867(8) 0.0298(5) Uani 1 1 d . . .
C138 C 0.30668(19) 0.37033(18) 0.38570(8) 0.0350(6) Uani 1 1 d . A .
C139 C 0.2212(2) 0.41291(19) 0.39095(9) 0.0373(6) Uani 1 1 d . . .
C140 C 0.15006(19) 0.39798(17) 0.36081(8) 0.0316(6) Uani 1 1 d . A .
C141 C 0.06844(19) 0.44051(18) 0.36609(8) 0.0352(6) Uani 1 1 d . . .
C142 C -0.00656(19) 0.42547(17) 0.33527(8) 0.0325(6) Uani 1 1 d . A .
C143 C 0.00585(18) 0.37333(16) 0.29913(8) 0.0289(5) Uani 1 1 d . . .
C144 C -0.06531(17) 0.36290(16) 0.26852(8) 0.0279(5) Uani 1 1 d . A .
C145 C -0.05109(17) 0.31254(15) 0.23031(8) 0.0269(5) Uani 1 1 d . . .
C146 C 0.03242(17) 0.27451(15) 0.22455(7) 0.0256(5) Uani 1 1 d . A .
C147 C 0.10419(17) 0.28484(15) 0.25603(7) 0.0254(5) Uani 1 1 d . . .
C148 C 0.18938(17) 0.24933(15) 0.24928(7) 0.0244(5) Uani 1 1 d . A .
C149 C 0.26028(17) 0.26082(14) 0.28000(7) 0.0252(5) Uani 1 1 d . . .
C150 C 0.24589(17) 0.30788(16) 0.31750(8) 0.0276(5) Uani 1 1 d . A .
C151 C 0.16130(18) 0.34498(16) 0.32381(8) 0.0282(5) Uani 1 1 d . . .
C152 C 0.09093(17) 0.33355(15) 0.29311(8) 0.0264(5) Uani 1 1 d . A .
C153 C 0.62349(18) 0.14957(17) 0.24722(8) 0.0309(6) Uani 1 1 d . . .
C154 C 0.6285(2) 0.1014(2) 0.20496(9) 0.0452(8) Uani 1 1 d . . .
H15A H 0.6923 0.0899 0.1998 0.068 Uiso 1 1 calc R . .
H15B H 0.6045 0.1334 0.1846 0.068 Uiso 1 1 calc R . .
H15C H 0.5920 0.0503 0.2034 0.068 Uiso 1 1 calc R . .
C155 C 0.68130(19) 0.2289(2) 0.24897(9) 0.0389(6) Uani 1 1 d . . .
H15D H 0.6807 0.2593 0.2761 0.058 Uiso 1 1 calc R . .
H15E H 0.6558 0.2614 0.2292 0.058 Uiso 1 1 calc R . .
H15F H 0.7443 0.2167 0.2427 0.058 Uiso 1 1 calc R . .
C156 C 0.66418(19) 0.09975(18) 0.27824(8) 0.0340(6) Uani 1 1 d . . .
H15G H 0.6605 0.1293 0.3054 0.051 Uiso 1 1 calc R . .
H15H H 0.7283 0.0905 0.2728 0.051 Uiso 1 1 calc R . .
H15I H 0.6298 0.0475 0.2764 0.051 Uiso 1 1 calc R . .
C157 C 0.5408(2) 0.3683(2) 0.44122(9) 0.0465(8) Uani 1 1 d . . .
C158 C 0.5680(3) 0.4583(3) 0.44246(14) 0.0671(12) Uani 1 1 d . . .
H15J H 0.6196 0.4730 0.4621 0.101 Uiso 1 1 calc R . .
H15K H 0.5160 0.4908 0.4505 0.101 Uiso 1 1 calc R . .
H15L H 0.5859 0.4687 0.4157 0.101 Uiso 1 1 calc R . .
C159 C 0.6238(2) 0.3178(2) 0.43154(10) 0.0495(9) Uani 1 1 d . . .
H15M H 0.6052 0.2600 0.4287 0.074 Uiso 1 1 calc R . .
H15N H 0.6709 0.3304 0.4535 0.074 Uiso 1 1 calc R . .
H15O H 0.6484 0.3306 0.4062 0.074 Uiso 1 1 calc R . .
C160 C 0.5120(2) 0.3530(3) 0.48318(10) 0.0628(12) Uani 1 1 d . . .
H16A H 0.4988 0.2948 0.4832 0.094 Uiso 1 1 calc R . .
H16B H 0.4572 0.3825 0.4900 0.094 Uiso 1 1 calc R . .
H16C H 0.5617 0.3718 0.5032 0.094 Uiso 1 1 calc R . .
C161 C 0.1338(3) 0.5856(3) 0.46447(13) 0.060(2) Uani 0.70 1 d PDU A 1
C162 C 0.2120(4) 0.6469(3) 0.4596(2) 0.085(2) Uani 0.70 1 d PDU A 1
H16D H 0.2145 0.6906 0.4824 0.127 Uiso 0.70 1 calc PR A 1
H16E H 0.2014 0.6697 0.4344 0.127 Uiso 0.70 1 calc PR A 1
H16F H 0.2700 0.6197 0.4590 0.127 Uiso 0.70 1 calc PR A 1
C163 C 0.1493(5) 0.5545(4) 0.50514(14) 0.082(2) Uani 0.70 1 d PDU A 1
H16G H 0.2114 0.5352 0.5072 0.123 Uiso 0.70 1 calc PR A 1
H16H H 0.1048 0.5098 0.5072 0.123 Uiso 0.70 1 calc PR A 1
H16I H 0.1418 0.5985 0.5271 0.123 Uiso 0.70 1 calc PR A 1
C164 C 0.0446(4) 0.6299(4) 0.46467(18) 0.078(2) Uani 0.70 1 d PDU A 1
H16J H 0.0460 0.6718 0.4882 0.117 Uiso 0.70 1 calc PR A 1
H16K H -0.0071 0.5911 0.4660 0.117 Uiso 0.70 1 calc PR A 1
H16L H 0.0375 0.6551 0.4399 0.117 Uiso 0.70 1 calc PR A 1
C165 C -0.2523(4) 0.4942(4) 0.31633(19) 0.042(6) Uani 0.50 1 d PDU B 1
C166 C -0.2543(4) 0.5491(4) 0.35696(18) 0.0514(18) Uani 0.50 1 d PD B 1
H16M H -0.2449 0.5167 0.3791 0.077 Uiso 0.50 1 calc PR B 1
H16N H -0.3137 0.5739 0.3591 0.077 Uiso 0.50 1 calc PR B 1
H16O H -0.2055 0.5918 0.3586 0.077 Uiso 0.50 1 calc PR B 1
C167 C -0.3310(4) 0.4296(4) 0.3145(2) 0.0533(19) Uani 0.50 1 d PD B 1
H16P H -0.3371 0.3987 0.2875 0.080 Uiso 0.50 1 calc PR B 1
H16Q H -0.3882 0.4561 0.3206 0.080 Uiso 0.50 1 calc PR B 1
H16R H -0.3181 0.3929 0.3344 0.080 Uiso 0.50 1 calc PR B 1
C168 C -0.2697(5) 0.5468(4) 0.2826(2) 0.063(2) Uani 0.50 1 d PD B 1
H16S H -0.2203 0.5887 0.2837 0.094 Uiso 0.50 1 calc PR B 1
H16T H -0.3282 0.5725 0.2862 0.094 Uiso 0.50 1 calc PR B 1
H16U H -0.2716 0.5127 0.2563 0.094 Uiso 0.50 1 calc PR B 1
C169 C -0.17502(19) 0.25803(19) 0.12556(8) 0.0348(6) Uani 1 1 d . . .
C170 C -0.1315(2) 0.2992(3) 0.09189(10) 0.0568(10) Uani 1 1 d . . .
H17A H -0.1142 0.3560 0.1021 0.085 Uiso 1 1 calc R . .
H17B H -0.1757 0.2970 0.0689 0.085 Uiso 1 1 calc R . .
H17C H -0.0769 0.2710 0.0833 0.085 Uiso 1 1 calc R . .
C171 C -0.26191(19) 0.30195(19) 0.13701(9) 0.0368(6) Uani 1 1 d . . .
H17D H -0.2905 0.2774 0.1587 0.055 Uiso 1 1 calc R . .
H17E H -0.3047 0.2972 0.1134 0.055 Uiso 1 1 calc R . .
H17F H -0.2460 0.3593 0.1463 0.055 Uiso 1 1 calc R . .
C172 C -0.2027(2) 0.1687(2) 0.11051(10) 0.0487(9) Uani 1 1 d . . .
H17G H -0.1482 0.1396 0.1028 0.073 Uiso 1 1 calc R . .
H17H H -0.2459 0.1656 0.0871 0.073 Uiso 1 1 calc R . .
H17I H -0.2317 0.1441 0.1321 0.073 Uiso 1 1 calc R . .
C201 C 0.4249(2) -0.08800(17) 0.13495(9) 0.0403(7) Uani 1 1 d . C .
C202 C 0.4947(3) -0.05079(18) 0.11722(10) 0.0494(9) Uani 1 1 d . C .
H202 H 0.5368 -0.0088 0.1294 0.059 Uiso 1 1 calc R . .
C203 C 0.5657(4) -0.0838(3) 0.05080(13) 0.0380(12) Uani 0.70 1 d PU C 1
H20A H 0.5858 -0.0264 0.0506 0.046 Uiso 0.70 1 calc PR C 1
H20B H 0.5423 -0.1058 0.0231 0.046 Uiso 0.70 1 calc PR C 1
C204 C 0.6481(3) -0.1306(3) 0.06177(13) 0.0390(10) Uani 0.70 1 d PU C 1
C205 C 0.6482(4) -0.1828(3) 0.09138(16) 0.0496(11) Uani 0.70 1 d P C 1
H205 H 0.5940 -0.1906 0.1052 0.060 Uiso 0.70 1 calc PR C 1
C206 C 0.7259(4) -0.2237(3) 0.10118(17) 0.0540(12) Uani 0.70 1 d P C 1
H206 H 0.7254 -0.2589 0.1213 0.065 Uiso 0.70 1 calc PR C 1
C207 C 0.8043(4) -0.2106(4) 0.08004(17) 0.0628(15) Uani 0.70 1 d P C 1
H207 H 0.8577 -0.2386 0.0853 0.075 Uiso 0.70 1 calc PR C 1
C208 C 0.8053(5) -0.1585(6) 0.0522(2) 0.087(3) Uani 0.70 1 d PU C 1
H208 H 0.8602 -0.1481 0.0393 0.105 Uiso 0.70 1 calc PR C 1
C209 C 0.7276(5) -0.1209(5) 0.04240(18) 0.076(2) Uani 0.70 1 d P C 1
H209 H 0.7288 -0.0872 0.0216 0.092 Uiso 0.70 1 calc PR C 1
C211 C 0.4592(2) -0.08098(18) 0.20837(10) 0.0433(8) Uani 1 1 d . C .
H211 H 0.5177 -0.1007 0.2026 0.052 Uiso 1 1 calc R . .
C212 C 0.3974(2) -0.07466(18) 0.17708(9) 0.0415(7) Uani 1 1 d . . .
C213 C 0.3082(2) -0.05291(18) 0.18506(9) 0.0414(7) Uani 1 1 d . C .
H213 H 0.2637 -0.0542 0.1634 0.050 Uiso 1 1 calc R . .
C214 C 0.1196(2) -0.02205(18) 0.20547(9) 0.0395(7) Uani 1 1 d . F .
H214 H 0.1296 -0.0532 0.1803 0.047 Uiso 1 1 calc R . .
C215 C 0.0317(2) 0.00381(18) 0.21301(8) 0.0394(7) Uani 1 1 d . . .
C216 C 0.0203(2) 0.05152(18) 0.24974(8) 0.0374(6) Uani 1 1 d . F .
H216 H -0.0378 0.0728 0.2547 0.045 Uiso 1 1 calc R . .
C217 C -0.0100(2) 0.14415(18) 0.32837(9) 0.0373(6) Uani 1 1 d . . .
H217 H -0.0589 0.1343 0.3085 0.045 Uiso 1 1 calc R . .
C218 C -0.0262(2) 0.18634(19) 0.36614(9) 0.0378(6) Uani 1 1 d . . .
C219 C 0.0468(2) 0.20213(19) 0.39387(9) 0.0397(7) Uani 1 1 d . . .
H219 H 0.0373 0.2333 0.4191 0.048 Uiso 1 1 calc R . .
C220 C 0.1957(2) 0.2288(2) 0.45612(10) 0.0515(9) Uani 1 1 d . D .
H220 H 0.1402 0.2553 0.4607 0.062 Uiso 1 1 calc R . .
C221 C 0.2624(2) 0.2342(3) 0.48752(11) 0.0560(9) Uani 1 1 d D . .
C222 C 0.3431(2) 0.1968(3) 0.47999(11) 0.0559(9) Uani 1 1 d . D .
H222 H 0.3886 0.1995 0.5013 0.067 Uiso 1 1 calc R . .
C223 C 0.5146(2) 0.1165(2) 0.46624(11) 0.0514(8) Uani 1 1 d . D .
H223 H 0.5055 0.1471 0.4916 0.062 Uiso 1 1 calc R . .
C224 C 0.5950(2) 0.0755(2) 0.46135(11) 0.0511(8) Uani 1 1 d D . .
C225 C 0.6066(2) 0.0322(2) 0.42370(11) 0.0485(8) Uani 1 1 d . D .
H225 H 0.6612 0.0041 0.4196 0.058 Uiso 1 1 calc R . .
C226 C 0.6327(3) -0.0647(2) 0.34513(11) 0.0540(9) Uani 1 1 d . D .
H226 H 0.6784 -0.0632 0.3663 0.065 Uiso 1 1 calc R . .
C227 C 0.6459(3) -0.1112(2) 0.30840(11) 0.0529(9) Uani 1 1 d D . .
C228 C 0.5809(2) -0.1098(2) 0.27745(11) 0.0481(8) Uani 1 1 d . F .
H228 H 0.5892 -0.1407 0.2520 0.058 Uiso 1 1 calc R . .
C229 C 0.5026(2) -0.06415(19) 0.28224(10) 0.0416(7) Uani 1 1 d . . .
C230 C 0.4377(2) -0.05896(17) 0.24849(10) 0.0402(7) Uani 1 1 d . C .
C231 C 0.3518(2) -0.02588(17) 0.25628(9) 0.0369(7) Uani 1 1 d . . .
C232 C 0.2843(2) -0.02942(17) 0.22448(9) 0.0385(7) Uani 1 1 d . C .
C233 C 0.1923(2) -0.00390(17) 0.23334(9) 0.0376(7) Uani 1 1 d . . .
C234 C 0.1781(2) 0.04006(17) 0.27193(8) 0.0358(6) Uani 1 1 d . D .
C235 C 0.0904(2) 0.06939(17) 0.27944(8) 0.0359(6) Uani 1 1 d . . .
C236 C 0.0761(2) 0.11599(18) 0.31887(8) 0.0350(6) Uani 1 1 d . F .
C237 C 0.1492(2) 0.13007(18) 0.34847(9) 0.0360(6) Uani 1 1 d . . .
C238 C 0.1343(2) 0.17453(19) 0.38665(9) 0.0378(6) Uani 1 1 d . D .
C239 C 0.2079(2) 0.1858(2) 0.41803(9) 0.0434(7) Uani 1 1 d . . .
C240 C 0.2921(2) 0.1484(2) 0.41092(9) 0.0406(7) Uani 1 1 d . D .
C241 C 0.3608(2) 0.1549(2) 0.44221(10) 0.0459(7) Uani 1 1 d . . .
C242 C 0.4467(2) 0.1145(2) 0.43537(10) 0.0446(7) Uani 1 1 d . D .
C243 C 0.4599(2) 0.0697(2) 0.39730(10) 0.0422(7) Uani 1 1 d . . .
C244 C 0.5416(2) 0.0280(2) 0.39150(10) 0.0433(7) Uani 1 1 d . D .
C245 C 0.5548(2) -0.0198(2) 0.35226(10) 0.0453(8) Uani 1 1 d . . .
C246 C 0.4876(2) -0.02126(19) 0.32065(10) 0.0407(7) Uani 1 1 d . D .
C247 C 0.4037(2) 0.02047(17) 0.32711(9) 0.0374(6) Uani 1 1 d . . .
C248 C 0.3351(2) 0.01445(17) 0.29610(9) 0.0359(6) Uani 1 1 d . D .
C249 C 0.2505(2) 0.05124(17) 0.30274(9) 0.0354(6) Uani 1 1 d . . .
C250 C 0.2364(2) 0.09558(17) 0.34094(8) 0.0346(6) Uani 1 1 d . D .
C251 C 0.3062(2) 0.10320(18) 0.37190(9) 0.0368(6) Uani 1 1 d . . .
C252 C 0.3899(2) 0.06482(18) 0.36518(9) 0.0378(6) Uani 1 1 d . D .
C253 C -0.0484(2) -0.0255(2) 0.18309(9) 0.0435(7) Uani 1 1 d . . .
C254 C -0.0674(3) -0.1163(2) 0.18423(10) 0.0495(8) Uani 1 1 d . . .
H25A H -0.1187 -0.1362 0.1652 0.074 Uiso 0.50 1 calc PR . .
H25B H -0.0827 -0.1252 0.2116 0.074 Uiso 0.50 1 calc PR . .
H25C H -0.0128 -0.1457 0.1766 0.074 Uiso 0.50 1 calc PR . .
H45B H -0.0241 -0.1352 0.2037 0.074 Uiso 0.50 1 calc PR . .
H45C H -0.0601 -0.1462 0.1574 0.074 Uiso 0.50 1 calc PR . .
H45A H -0.1300 -0.1258 0.1923 0.074 Uiso 0.50 1 calc PR . .
C255 C -0.0253(3) -0.0124(2) 0.14004(9) 0.0525(9) Uani 1 1 d . . .
H25G H -0.0775 -0.0315 0.1214 0.079 Uiso 0.50 1 calc PR . .
H25H H 0.0283 -0.0428 0.1321 0.079 Uiso 0.50 1 calc PR . .
H25I H -0.0120 0.0454 0.1391 0.079 Uiso 0.50 1 calc PR . .
H45H H 0.0367 0.0123 0.1404 0.079 Uiso 0.50 1 calc PR . .
H45I H -0.0691 0.0235 0.1296 0.079 Uiso 0.50 1 calc PR . .
H45G H -0.0288 -0.0647 0.1226 0.079 Uiso 0.50 1 calc PR . .
C256 C -0.1356(3) 0.0192(2) 0.19306(10) 0.0524(9) Uani 1 1 d . . .
H25D H -0.1849 -0.0016 0.1732 0.079 Uiso 0.50 1 calc PR . .
H25F H -0.1240 0.0773 0.1923 0.079 Uiso 0.50 1 calc PR . .
H25E H -0.1536 0.0103 0.2201 0.079 Uiso 0.50 1 calc PR . .
H45E H -0.1234 0.0590 0.2172 0.079 Uiso 0.50 1 calc PR . .
H45D H -0.1843 -0.0199 0.1980 0.079 Uiso 0.50 1 calc PR . .
H45F H -0.1547 0.0470 0.1703 0.079 Uiso 0.50 1 calc PR . .
C257 C -0.1241(2) 0.2069(2) 0.37622(9) 0.0416(7) Uani 1 1 d . . .
C258 C -0.1793(3) 0.1279(2) 0.37999(11) 0.0552(9) Uani 1 1 d . . .
H25L H -0.1835 0.0933 0.3539 0.083 Uiso 1 1 calc R . .
H25J H -0.2409 0.1406 0.3883 0.083 Uiso 1 1 calc R . .
H25K H -0.1487 0.0995 0.4002 0.083 Uiso 1 1 calc R . .
C259 C -0.1699(2) 0.2486(2) 0.34323(9) 0.0411(7) Uani 1 1 d . . .
H25N H -0.1702 0.2131 0.3174 0.062 Uiso 1 1 calc R . .
H25O H -0.1360 0.2997 0.3411 0.062 Uiso 1 1 calc R . .
H25M H -0.2330 0.2596 0.3500 0.062 Uiso 1 1 calc R . .
C260 C -0.1256(2) 0.2642(3) 0.41616(10) 0.0620(12) Uani 1 1 d . . .
H26A H -0.1888 0.2770 0.4217 0.093 Uiso 1 1 calc R . .
H26B H -0.0896 0.3143 0.4141 0.093 Uiso 1 1 calc R . .
H26C H -0.0992 0.2378 0.4382 0.093 Uiso 1 1 calc R . .
C261 C 0.2450(4) 0.2722(3) 0.53132(14) 0.0497(14) Uani 0.60 1 d PDU D 1
C262 C 0.1612(4) 0.2297(3) 0.5463(2) 0.0525(13) Uani 0.60 1 d PDU D 1
H26D H 0.1092 0.2304 0.5269 0.079 Uiso 0.60 1 calc PR D 1
H26E H 0.1462 0.2579 0.5726 0.079 Uiso 0.60 1 calc PR D 1
H26F H 0.1744 0.1734 0.5490 0.079 Uiso 0.60 1 calc PR D 1
C263 C 0.2254(4) 0.3604(3) 0.52797(14) 0.0509(13) Uani 0.60 1 d PDU D 1
H26G H 0.2793 0.3876 0.5184 0.076 Uiso 0.60 1 calc PR D 1
H26H H 0.2112 0.3880 0.5545 0.076 Uiso 0.60 1 calc PR D 1
H26I H 0.1732 0.3623 0.5088 0.076 Uiso 0.60 1 calc PR D 1
C264 C 0.3239(4) 0.2716(5) 0.56328(14) 0.0603(14) Uani 0.60 1 d PDU D 1
H26J H 0.3332 0.2157 0.5681 0.090 Uiso 0.60 1 calc PR D 1
H26K H 0.3086 0.3040 0.5885 0.090 Uiso 0.60 1 calc PR D 1
H26L H 0.3801 0.2947 0.5536 0.090 Uiso 0.60 1 calc PR D 1
C265 C 0.6669(4) 0.0751(4) 0.49595(18) 0.042(2) Uani 0.50 1 d PDU E 1
C266 C 0.6320(8) 0.1062(7) 0.5376(3) 0.110(5) Uani 0.50 1 d PDU E 1
H26M H 0.6317 0.1655 0.5409 0.165 Uiso 0.50 1 calc PR E 1
H26N H 0.6722 0.0893 0.5588 0.165 Uiso 0.50 1 calc PR E 1
H26O H 0.5697 0.0837 0.5397 0.165 Uiso 0.50 1 calc PR E 1
C267 C 0.7487(7) 0.1306(4) 0.4879(3) 0.080(3) Uani 0.50 1 d PDU E 1
H26P H 0.7746 0.1093 0.4623 0.120 Uiso 0.50 1 calc PR E 1
H26Q H 0.7954 0.1325 0.5099 0.120 Uiso 0.50 1 calc PR E 1
H26R H 0.7282 0.1853 0.4863 0.120 Uiso 0.50 1 calc PR E 1
C268 C 0.7007(6) -0.0108(4) 0.4976(3) 0.066(3) Uani 0.50 1 d PDU E 1
H26S H 0.6485 -0.0481 0.5004 0.099 Uiso 0.50 1 calc PR E 1
H26T H 0.7442 -0.0098 0.5208 0.099 Uiso 0.50 1 calc PR E 1
H26U H 0.7309 -0.0290 0.4727 0.099 Uiso 0.50 1 calc PR E 1
C269 C 0.7387(4) -0.1524(3) 0.30363(17) 0.0526(18) Uani 0.60 1 d PDU F 1
C270 C 0.7379(5) -0.2079(4) 0.26315(18) 0.0662(19) Uani 0.60 1 d PD F 1
H27A H 0.7387 -0.1748 0.2410 0.099 Uiso 0.60 1 calc PR F 1
H27B H 0.6826 -0.2438 0.2601 0.099 Uiso 0.60 1 calc PR F 1
H27C H 0.7920 -0.2406 0.2625 0.099 Uiso 0.60 1 calc PR F 1
C271 C 0.7505(6) -0.2048(4) 0.33769(19) 0.070(2) Uani 0.60 1 d PDU F 1
H27D H 0.8070 -0.2338 0.3346 0.105 Uiso 0.60 1 calc PR F 1
H27E H 0.6982 -0.2439 0.3365 0.105 Uiso 0.60 1 calc PR F 1
H27F H 0.7536 -0.1700 0.3638 0.105 Uiso 0.60 1 calc PR F 1
C272 C 0.8209(4) -0.0920(4) 0.3058(2) 0.0676(19) Uani 0.60 1 d PD F 1
H27G H 0.8770 -0.1216 0.3024 0.101 Uiso 0.60 1 calc PR F 1
H27H H 0.8245 -0.0579 0.3321 0.101 Uiso 0.60 1 calc PR F 1
H27I H 0.8138 -0.0579 0.2843 0.101 Uiso 0.60 1 calc PR F 1
C361 C 0.1187(7) 0.5910(7) 0.4600(3) 0.079(6) Uani 0.30 1 d PDU A 2
C362 C 0.2034(8) 0.6017(8) 0.4888(4) 0.072(4) Uani 0.30 1 d PDU A 2
H36A H 0.1961 0.6473 0.5099 0.109 Uiso 0.30 1 calc PR A 2
H36B H 0.2574 0.6128 0.4738 0.109 Uiso 0.30 1 calc PR A 2
H36C H 0.2109 0.5521 0.5011 0.109 Uiso 0.30 1 calc PR A 2
C363 C 0.0366(8) 0.5695(11) 0.4840(4) 0.092(6) Uani 0.30 1 d PDU A 2
H36D H 0.0418 0.5147 0.4912 0.137 Uiso 0.30 1 calc PR A 2
H36E H -0.0200 0.5717 0.4675 0.137 Uiso 0.30 1 calc PR A 2
H36F H 0.0353 0.6084 0.5086 0.137 Uiso 0.30 1 calc PR A 2
C364 C 0.1033(11) 0.6663(8) 0.4417(4) 0.101(6) Uani 0.30 1 d PDU A 2
H36G H 0.0904 0.7101 0.4630 0.151 Uiso 0.30 1 calc PR A 2
H36H H 0.0511 0.6567 0.4221 0.151 Uiso 0.30 1 calc PR A 2
H36I H 0.1581 0.6815 0.4282 0.151 Uiso 0.30 1 calc PR A 2
C365 C -0.2507(4) 0.4946(4) 0.31823(19) 0.043(6) Uani 0.50 1 d PDU B 2
C366 C -0.3001(5) 0.4546(5) 0.3502(2) 0.066(2) Uani 0.50 1 d PD B 2
H36J H -0.3564 0.4824 0.3564 0.098 Uiso 0.50 1 calc PR B 2
H36K H -0.2603 0.4582 0.3747 0.098 Uiso 0.50 1 calc PR B 2
H36L H -0.3153 0.3975 0.3400 0.098 Uiso 0.50 1 calc PR B 2
C367 C -0.3119(5) 0.4876(5) 0.27964(19) 0.062(2) Uani 0.50 1 d PD B 2
H36M H -0.3308 0.4306 0.2710 0.093 Uiso 0.50 1 calc PR B 2
H36N H -0.2780 0.5087 0.2583 0.093 Uiso 0.50 1 calc PR B 2
H36O H -0.3662 0.5191 0.2848 0.093 Uiso 0.50 1 calc PR B 2
C368 C -0.2284(5) 0.5840(4) 0.3336(2) 0.070(3) Uani 0.50 1 d PD B 2
H36P H -0.1959 0.6092 0.3131 0.105 Uiso 0.50 1 calc PR B 2
H36Q H -0.1897 0.5887 0.3585 0.105 Uiso 0.50 1 calc PR B 2
H36R H -0.2852 0.6115 0.3390 0.105 Uiso 0.50 1 calc PR B 2
C403 C 0.5352(6) -0.0673(6) 0.0400(3) 0.028(2) Uani 0.30 1 d PU C 2
H40A H 0.5070 -0.1001 0.0154 0.034 Uiso 0.30 1 calc PR C 2
H40B H 0.5339 -0.0090 0.0372 0.034 Uiso 0.30 1 calc PR C 2
C404 C 0.6315(6) -0.0927(5) 0.0502(2) 0.0240(17) Uani 0.30 1 d PU C 2
C405 C 0.6873(7) -0.0440(8) 0.0783(3) 0.055(3) Uani 0.30 1 d PU C 2
H405 H 0.6656 0.0054 0.0911 0.066 Uiso 0.30 1 calc PR C 2
C406 C 0.7720(9) -0.0650(10) 0.0880(4) 0.071(4) Uani 0.30 1 d PU C 2
H406 H 0.8113 -0.0282 0.1057 0.085 Uiso 0.30 1 calc PR C 2
C407 C 0.8039(9) -0.1422(10) 0.0720(4) 0.061(4) Uani 0.30 1 d PU C 2
H407 H 0.8609 -0.1594 0.0815 0.074 Uiso 0.30 1 calc PR C 2
C408 C 0.7482(7) -0.1934(7) 0.0414(3) 0.043(2) Uani 0.30 1 d PU C 2
H408 H 0.7691 -0.2430 0.0285 0.051 Uiso 0.30 1 calc PR C 2
C409 C 0.6636(6) -0.1670(5) 0.0318(2) 0.0260(17) Uani 0.30 1 d PU C 2
H409 H 0.6250 -0.1999 0.0120 0.031 Uiso 0.30 1 calc PR C 2
C461 C 0.2425(6) 0.2937(4) 0.5256(2) 0.0497(12) Uani 0.40 1 d PDU D 2
C462 C 0.1577(5) 0.2600(5) 0.5442(3) 0.0525(13) Uani 0.40 1 d PDU D 2
H46A H 0.1658 0.2033 0.5478 0.079 Uiso 0.40 1 calc PR D 2
H46B H 0.1038 0.2634 0.5263 0.079 Uiso 0.40 1 calc PR D 2
H46C H 0.1493 0.2918 0.5705 0.079 Uiso 0.40 1 calc PR D 2
C463 C 0.2248(6) 0.3799(5) 0.5169(2) 0.0509(11) Uani 0.40 1 d PDU D 2
H46D H 0.2094 0.4132 0.5418 0.076 Uiso 0.40 1 calc PR D 2
H46E H 0.1739 0.3780 0.4968 0.076 Uiso 0.40 1 calc PR D 2
H46F H 0.2798 0.4036 0.5065 0.076 Uiso 0.40 1 calc PR D 2
C464 C 0.3249(5) 0.2942(7) 0.5536(2) 0.0603(12) Uani 0.40 1 d PDU D 2
H46G H 0.3414 0.2383 0.5552 0.090 Uiso 0.40 1 calc PR D 2
H46H H 0.3113 0.3204 0.5805 0.090 Uiso 0.40 1 calc PR D 2
H46I H 0.3760 0.3241 0.5434 0.090 Uiso 0.40 1 calc PR D 2
C465 C 0.6673(5) 0.0838(5) 0.4961(2) 0.076(4) Uani 0.50 1 d PDU E 2
C466 C 0.6194(6) 0.0807(6) 0.5357(3) 0.074(3) Uani 0.50 1 d PDU E 2
H46J H 0.5873 0.1307 0.5425 0.111 Uiso 0.50 1 calc PR E 2
H46K H 0.6650 0.0752 0.5573 0.111 Uiso 0.50 1 calc PR E 2
H46L H 0.5753 0.0341 0.5326 0.111 Uiso 0.50 1 calc PR E 2
C467 C 0.7227(5) 0.1645(4) 0.4984(2) 0.058(2) Uani 0.50 1 d PDU E 2
H46M H 0.7540 0.1664 0.4732 0.087 Uiso 0.50 1 calc PR E 2
H46N H 0.7682 0.1692 0.5211 0.087 Uiso 0.50 1 calc PR E 2
H46O H 0.6816 0.2094 0.5024 0.087 Uiso 0.50 1 calc PR E 2
C468 C 0.7325(7) 0.0140(5) 0.4902(3) 0.085(4) Uani 0.50 1 d PDU E 2
H46P H 0.6968 -0.0377 0.4845 0.128 Uiso 0.50 1 calc PR E 2
H46Q H 0.7714 0.0143 0.5148 0.128 Uiso 0.50 1 calc PR E 2
H46R H 0.7708 0.0207 0.4674 0.128 Uiso 0.50 1 calc PR E 2
C469 C 0.7222(5) -0.1711(5) 0.3000(3) 0.062(3) Uani 0.40 1 d PDU F 2
C470 C 0.6903(8) -0.2520(6) 0.2757(4) 0.107(6) Uani 0.40 1 d PD F 2
H47A H 0.6559 -0.2423 0.2512 0.160 Uiso 0.40 1 calc PR F 2
H47B H 0.6509 -0.2823 0.2920 0.160 Uiso 0.40 1 calc PR F 2
H47C H 0.7436 -0.2833 0.2683 0.160 Uiso 0.40 1 calc PR F 2
C471 C 0.7707(8) -0.1851(9) 0.3393(3) 0.104(6) Uani 0.40 1 d PDU F 2
H47D H 0.8215 -0.2204 0.3335 0.155 Uiso 0.40 1 calc PR F 2
H47E H 0.7275 -0.2109 0.3559 0.155 Uiso 0.40 1 calc PR F 2
H47F H 0.7943 -0.1330 0.3540 0.155 Uiso 0.40 1 calc PR F 2
C472 C 0.7855(7) -0.1246(7) 0.2755(4) 0.100(6) Uani 0.40 1 d PD F 2
H47G H 0.8050 -0.0723 0.2912 0.150 Uiso 0.40 1 calc PR F 2
H47H H 0.7531 -0.1154 0.2504 0.150 Uiso 0.40 1 calc PR F 2
H47I H 0.8393 -0.1560 0.2691 0.150 Uiso 0.40 1 calc PR F 2

loop_
_atom_site_aniso_label
_atom_site_aniso_U_11
_atom_site_aniso_U_22
_atom_site_aniso_U_33
_atom_site_aniso_U_23
_atom_site_aniso_U_13
_atom_site_aniso_U_12
Pd1 0.03018(11) 0.02893(10) 0.03077(10) 0.00131(7) 0.00141(8) 0.00719(8)
Pd2 0.04021(13) 0.03634(12) 0.04967(13) 0.01709(9) 0.02014(10) 0.01181(9)
Br1 0.03212(16) 0.03264(15) 0.0690(2) 0.00942(14) -0.00937(15) 0.00397(12)
Br2 0.03797(18) 0.04443(18) 0.0680(2) 0.01083(15) 0.00097(16) 0.01620(14)
Br3 0.0471(2) 0.04593(18) 0.0642(2) 0.01968(16) 0.01262(16) 0.01449(15)
Br4 0.0425(2) 0.0574(2) 0.1157(4) 0.0444(2) 0.0258(2) 0.01863(17)
N1 0.0263(11) 0.0351(12) 0.0271(11) -0.0088(9) -0.0043(9) 0.0095(9)
N2 0.0315(12) 0.0352(12) 0.0253(11) -0.0043(9) -0.0001(9) 0.0075(10)
N3 0.0268(11) 0.0332(11) 0.0260(10) -0.0026(8) 0.0016(9) 0.0061(9)
N4 0.0483(15) 0.0298(12) 0.0350(12) 0.0074(9) 0.0049(11) 0.0086(11)
N5 0.0339(13) 0.0307(11) 0.0378(12) 0.0014(9) 0.0036(10) 0.0074(10)
N6 0.0609(18) 0.0287(12) 0.0431(14) 0.0018(10) 0.0282(13) 0.0008(11)
N7 0.0494(15) 0.0309(12) 0.0412(13) 0.0080(10) 0.0185(12) 0.0054(11)
N8 0.0433(15) 0.0358(13) 0.0464(14) 0.0139(11) 0.0186(12) 0.0122(11)
N9 0.0511(17) 0.0404(15) 0.0642(18) 0.0171(13) 0.0129(14) 0.0106(13)
N10 0.0510(17) 0.0477(16) 0.0594(17) 0.0258(13) 0.0159(14) 0.0084(13)
C21 0.0328(15) 0.0333(14) 0.0389(15) 0.0027(11) -0.0008(12) 0.0107(12)
C22 0.0413(16) 0.0306(14) 0.0412(15) 0.0091(11) 0.0024(13) 0.0091(12)
C23 0.0506(19) 0.0364(16) 0.0495(18) 0.0125(13) 0.0043(15) 0.0069(14)
C24 0.0462(19) 0.0375(16) 0.063(2) 0.0161(15) 0.0013(16) -0.0007(14)
C25 0.0402(17) 0.0346(15) 0.061(2) 0.0044(14) -0.0045(15) 0.0050(13)
C26 0.0358(16) 0.0361(15) 0.0489(17) 0.0018(13) -0.0012(13) 0.0073(12)
C27 0.0301(14) 0.0291(13) 0.0436(15) 0.0049(11) -0.0004(12) 0.0089(11)
C28 0.070(2) 0.0368(15) 0.0318(15) 0.0057(12) 0.0027(14) 0.0120(15)
C29 0.073(3) 0.058(2) 0.0444(18) 0.0045(15) 0.0159(18) 0.0244(19)
C30 0.076(3) 0.051(2) 0.0404(17) 0.0149(15) -0.0051(17) 0.0070(18)
C31 0.0296(14) 0.0392(15) 0.0391(15) -0.0005(12) 0.0069(12) -0.0005(12)
C32 0.0395(17) 0.0483(18) 0.0447(17) 0.0118(14) 0.0044(13) 0.0054(14)
C33 0.0346(18) 0.078(3) 0.057(2) -0.0054(18) 0.0098(15) 0.0166(17)
C41 0.0414(17) 0.0432(17) 0.059(2) 0.0231(15) 0.0180(15) 0.0184(14)
C42 0.0354(17) 0.0420(18) 0.090(3) 0.0302(18) 0.0035(17) 0.0087(14)
C43 0.049(2) 0.049(2) 0.103(3) 0.022(2) 0.001(2) 0.0057(17)
C44 0.041(2) 0.054(2) 0.126(4) 0.045(2) -0.002(2) -0.0045(17)
C45 0.054(2) 0.069(3) 0.096(3) 0.043(2) 0.017(2) -0.001(2)
C46 0.063(3) 0.061(2) 0.085(3) 0.041(2) 0.020(2) 0.005(2)
C47 0.0398(18) 0.0499(19) 0.070(2) 0.0276(17) 0.0144(16) 0.0096(15)
C48 0.102(4) 0.059(2) 0.066(3) 0.008(2) 0.012(3) 0.011(2)
C49 0.136(6) 0.144(6) 0.093(5) 0.019(4) -0.008(4) 0.004(5)
C50 0.108(4) 0.050(2) 0.101(4) 0.008(2) 0.051(3) 0.015(2)
C51 0.095(3) 0.061(2) 0.055(2) 0.0205(19) 0.020(2) -0.001(2)
C52 0.128(5) 0.074(3) 0.077(3) 0.026(2) 0.050(3) 0.025(3)
C53 0.111(5) 0.093(4) 0.077(3) 0.028(3) -0.009(3) -0.019(3)
C101 0.0178(11) 0.0322(13) 0.0267(12) -0.0026(10) -0.0014(9) 0.0061(10)
C102 0.0241(13) 0.0354(14) 0.0272(12) -0.0054(10) -0.0011(10) 0.0068(10)
C103 0.0350(16) 0.0406(16) 0.0361(15) -0.0165(12) -0.0062(12) 0.0111(12)
C104 0.0321(15) 0.0498(17) 0.0306(14) -0.0165(12) -0.0015(11) 0.0093(13)
C105 0.060(2) 0.050(2) 0.063(2) -0.0089(17) -0.0078(19) 0.0009(17)
C106 0.053(2) 0.070(3) 0.080(3) -0.023(2) 0.003(2) -0.014(2)
C107 0.0315(17) 0.103(3) 0.0449(19) -0.024(2) 0.0007(15) 0.0008(19)
C108 0.0382(19) 0.108(3) 0.0339(17) -0.0028(18) -0.0009(14) 0.021(2)
C109 0.0312(16) 0.073(2) 0.0394(16) 0.0030(15) 0.0011(13) 0.0090(15)
C111 0.0216(12) 0.0387(14) 0.0275(12) -0.0043(10) -0.0005(10) 0.0042(11)
C112 0.0242(13) 0.0328(13) 0.0249(12) -0.0050(10) 0.0025(10) 0.0041(10)
C113 0.0179(11) 0.0308(13) 0.0297(12) -0.0033(10) 0.0026(9) 0.0028(10)
C114 0.0258(13) 0.0292(12) 0.0244(12) -0.0020(9) 0.0031(10) 0.0026(10)
C115 0.0208(12) 0.0323(13) 0.0275(12) 0.0016(10) 0.0020(10) 0.0037(10)
C116 0.0223(12) 0.0333(13) 0.0262(12) -0.0013(10) -0.0020(10) 0.0027(10)
C117 0.0254(13) 0.0445(16) 0.0320(14) -0.0075(11) -0.0013(11) 0.0078(12)
C118 0.0272(14) 0.0511(17) 0.0345(15) -0.0123(12) -0.0011(12) 0.0057(13)
C119 0.0322(15) 0.0538(18) 0.0303(14) -0.0161(12) -0.0014(12) 0.0075(13)
C120 0.0335(16) 0.064(2) 0.0395(16) -0.0218(15) -0.0051(13) 0.0128(15)
C121 0.0381(17) 0.063(2) 0.0432(17) -0.0273(16) -0.0029(14) 0.0151(15)
C122 0.0326(16) 0.0546(19) 0.0434(17) -0.0201(14) -0.0006(13) 0.0132(14)
C123 0.0307(15) 0.0399(15) 0.0371(15) -0.0123(12) 0.0019(12) 0.0082(12)
C124 0.0284(14) 0.0373(15) 0.0407(15) -0.0049(12) 0.0042(12) 0.0105(12)
C125 0.0263(13) 0.0354(14) 0.0335(14) -0.0027(11) 0.0015(11) 0.0057(11)
C126 0.0198(12) 0.0331(13) 0.0320(13) -0.0011(10) 0.0042(10) 0.0037(10)
C127 0.0217(12) 0.0363(14) 0.0310(13) 0.0008(10) 0.0030(10) 0.0016(10)
C128 0.0246(13) 0.0358(14) 0.0261(12) -0.0040(10) 0.0033(10) 0.0038(11)
C129 0.0192(12) 0.0299(12) 0.0291(12) -0.0016(10) 0.0045(10) 0.0022(10)
C130 0.0222(12) 0.0307(13) 0.0279(12) -0.0028(10) 0.0021(10) 0.0023(10)
C131 0.0214(12) 0.0279(12) 0.0260(12) -0.0005(9) 0.0038(9) 0.0012(10)
C132 0.0220(12) 0.0269(12) 0.0246(12) 0.0000(9) 0.0012(9) 0.0003(9)
C133 0.0207(12) 0.0266(12) 0.0257(12) -0.0007(9) 0.0024(9) 0.0008(9)
C134 0.0217(12) 0.0263(12) 0.0252(12) 0.0006(9) 0.0018(9) 0.0010(9)
C135 0.0247(12) 0.0280(12) 0.0257(12) -0.0024(9) 0.0024(10) 0.0007(10)
C136 0.0257(13) 0.0337(13) 0.0285(13) -0.0047(10) 0.0011(10) 0.0033(11)
C137 0.0248(13) 0.0344(13) 0.0276(12) -0.0054(10) 0.0011(10) 0.0028(10)
C138 0.0250(13) 0.0434(15) 0.0325(14) -0.0106(11) 0.0020(11) 0.0030(12)
C139 0.0286(14) 0.0457(16) 0.0332(14) -0.0120(12) 0.0015(11) 0.0062(12)
C140 0.0266(13) 0.0349(14) 0.0303(13) -0.0072(11) 0.0029(10) 0.0032(11)
C141 0.0263(14) 0.0411(15) 0.0341(14) -0.0115(11) 0.0025(11) 0.0075(12)
C142 0.0260(13) 0.0343(14) 0.0340(14) -0.0085(11) 0.0020(11) 0.0037(11)
C143 0.0232(13) 0.0319(13) 0.0300(13) -0.0035(10) 0.0046(10) 0.0031(10)
C144 0.0225(12) 0.0298(13) 0.0300(13) -0.0020(10) 0.0041(10) 0.0023(10)
C145 0.0233(12) 0.0283(12) 0.0282(12) -0.0005(10) 0.0041(10) 0.0020(10)
C146 0.0194(12) 0.0285(12) 0.0281(12) 0.0002(9) 0.0037(9) 0.0017(9)
C147 0.0221(12) 0.0273(12) 0.0260(12) -0.0005(9) 0.0048(9) 0.0006(10)
C148 0.0203(12) 0.0263(12) 0.0254(12) -0.0016(9) 0.0037(9) 0.0001(9)
C149 0.0223(12) 0.0240(11) 0.0281(12) -0.0013(9) 0.0039(10) 0.0000(9)
C150 0.0226(12) 0.0310(13) 0.0273(12) -0.0034(10) 0.0024(10) 0.0002(10)
C151 0.0245(13) 0.0296(13) 0.0283(12) -0.0048(10) 0.0027(10) 0.0019(10)
C152 0.0236(12) 0.0259(12) 0.0283(12) -0.0024(9) 0.0040(10) 0.0018(10)
C153 0.0199(12) 0.0442(15) 0.0272(12) -0.0010(11) -0.0006(10) 0.0047(11)
C154 0.0233(14) 0.077(2) 0.0313(14) -0.0103(14) 0.0021(11) 0.0145(14)
C155 0.0240(14) 0.0564(18) 0.0378(15) 0.0131(13) 0.0011(11) -0.0006(13)
C156 0.0238(13) 0.0417(15) 0.0355(14) 0.0000(11) -0.0003(11) 0.0071(11)
C157 0.0301(15) 0.064(2) 0.0373(16) -0.0212(14) -0.0066(12) 0.0108(14)
C158 0.0365(19) 0.069(3) 0.084(3) -0.027(2) -0.0150(19) 0.0043(18)
C159 0.0304(16) 0.076(2) 0.0360(16) -0.0161(15) -0.0094(13) 0.0150(15)
C160 0.0401(19) 0.107(3) 0.0328(16) -0.0248(18) -0.0082(14) 0.017(2)
C161 0.044(3) 0.075(4) 0.048(3) -0.046(3) -0.016(2) 0.034(3)
C162 0.063(4) 0.070(4) 0.101(5) -0.053(4) -0.033(4) 0.023(3)
C163 0.086(5) 0.106(5) 0.044(3) -0.037(3) -0.012(3) 0.045(4)
C164 0.058(4) 0.091(5) 0.069(4) -0.056(4) -0.017(3) 0.039(4)
C165 0.030(12) 0.040(11) 0.048(9) -0.024(8) 0.000(8) 0.013(9)
C166 0.030(3) 0.059(4) 0.058(4) -0.025(3) 0.000(3) 0.019(3)
C167 0.026(3) 0.057(4) 0.071(5) -0.019(3) 0.007(3) 0.013(3)
C168 0.056(5) 0.066(5) 0.065(5) -0.002(4) 0.003(4) 0.041(4)
C169 0.0234(13) 0.0510(17) 0.0289(13) -0.0010(12) 0.0005(10) 0.0112(12)
C170 0.0347(17) 0.103(3) 0.0377(17) 0.0207(18) 0.0068(14) 0.0193(19)
C171 0.0253(14) 0.0488(17) 0.0345(14) -0.0031(12) -0.0021(11) 0.0102(12)
C172 0.0330(16) 0.060(2) 0.0461(18) -0.0179(15) -0.0123(13) 0.0172(15)
C201 0.0518(19) 0.0285(14) 0.0439(16) 0.0065(12) 0.0221(14) 0.0139(13)
C202 0.076(2) 0.0279(14) 0.0455(17) 0.0001(12) 0.0291(17) 0.0001(15)
C203 0.054(3) 0.031(2) 0.029(2) 0.0019(17) 0.012(2) -0.005(2)
C204 0.040(3) 0.043(2) 0.030(2) -0.0051(18) 0.0057(18) -0.005(2)
C205 0.046(3) 0.052(3) 0.056(3) 0.019(2) 0.013(2) 0.004(2)
C206 0.056(3) 0.045(3) 0.061(3) 0.013(2) -0.001(2) -0.003(2)
C207 0.056(3) 0.076(4) 0.054(3) -0.003(3) 0.009(3) 0.010(3)
C208 0.068(5) 0.141(7) 0.063(5) 0.043(5) 0.025(4) 0.020(5)
C209 0.066(4) 0.125(6) 0.051(3) 0.047(4) 0.018(3) 0.018(4)
C211 0.0534(19) 0.0339(15) 0.0486(17) 0.0142(13) 0.0279(15) 0.0191(14)
C212 0.0544(19) 0.0314(14) 0.0433(16) 0.0103(12) 0.0248(15) 0.0150(13)
C213 0.0545(19) 0.0364(15) 0.0373(15) 0.0086(12) 0.0201(14) 0.0165(14)
C214 0.0534(19) 0.0365(15) 0.0307(14) 0.0042(11) 0.0150(13) 0.0157(13)
C215 0.0530(19) 0.0387(15) 0.0296(14) 0.0076(11) 0.0130(13) 0.0167(14)
C216 0.0426(17) 0.0406(15) 0.0310(14) 0.0044(11) 0.0138(12) 0.0139(13)
C217 0.0385(16) 0.0428(16) 0.0297(14) -0.0016(11) 0.0076(12) 0.0075(13)
C218 0.0346(16) 0.0458(16) 0.0315(14) -0.0033(12) 0.0079(12) 0.0053(13)
C219 0.0354(16) 0.0465(17) 0.0347(15) -0.0072(12) 0.0115(12) 0.0026(13)
C220 0.0318(16) 0.076(2) 0.0426(17) -0.0115(16) 0.0042(13) 0.0090(16)
C221 0.0379(18) 0.080(3) 0.0447(18) -0.0138(17) 0.0057(15) 0.0105(17)
C222 0.0345(17) 0.082(3) 0.0472(19) -0.0073(18) 0.0031(15) 0.0070(17)
C223 0.0426(19) 0.065(2) 0.0463(18) 0.0046(16) 0.0071(15) 0.0086(16)
C224 0.0397(18) 0.063(2) 0.054(2) 0.0152(16) 0.0055(15) 0.0102(16)
C225 0.0410(18) 0.056(2) 0.0538(19) 0.0202(16) 0.0146(15) 0.0155(15)
C226 0.054(2) 0.067(2) 0.0509(19) 0.0262(17) 0.0199(16) 0.0296(18)
C227 0.059(2) 0.053(2) 0.055(2) 0.0234(16) 0.0217(17) 0.0284(17)
C228 0.058(2) 0.0425(17) 0.0514(18) 0.0193(14) 0.0249(16) 0.0237(15)
C229 0.0449(18) 0.0385(15) 0.0466(17) 0.0162(13) 0.0188(14) 0.0133(13)
C230 0.0472(18) 0.0304(14) 0.0480(17) 0.0134(12) 0.0233(14) 0.0137(13)
C231 0.0444(17) 0.0311(14) 0.0396(15) 0.0113(11) 0.0216(13) 0.0128(12)
C232 0.0486(18) 0.0305(14) 0.0404(15) 0.0105(11) 0.0198(13) 0.0132(13)
C233 0.0478(18) 0.0340(14) 0.0344(14) 0.0089(11) 0.0186(13) 0.0128(13)
C234 0.0441(17) 0.0333(14) 0.0327(14) 0.0073(11) 0.0155(12) 0.0110(12)
C235 0.0453(17) 0.0335(14) 0.0316(14) 0.0069(11) 0.0143(12) 0.0115(12)
C236 0.0389(16) 0.0378(15) 0.0291(13) 0.0027(11) 0.0117(12) 0.0069(12)
C237 0.0352(15) 0.0383(15) 0.0355(14) 0.0035(11) 0.0134(12) 0.0049(12)
C238 0.0339(15) 0.0427(16) 0.0357(15) -0.0020(12) 0.0100(12) 0.0016(12)
C239 0.0350(16) 0.0546(19) 0.0388(16) -0.0045(13) 0.0107(13) 0.0061(14)
C240 0.0317(15) 0.0495(17) 0.0400(16) 0.0009(13) 0.0087(12) 0.0026(13)
C241 0.0333(16) 0.058(2) 0.0450(17) -0.0008(14) 0.0082(13) 0.0043(14)
C242 0.0347(16) 0.0536(19) 0.0464(17) 0.0062(14) 0.0077(13) 0.0072(14)
C243 0.0384(17) 0.0465(17) 0.0452(17) 0.0131(13) 0.0138(13) 0.0095(13)
C244 0.0417(17) 0.0487(18) 0.0444(17) 0.0170(14) 0.0145(14) 0.0122(14)
C245 0.0485(19) 0.0474(18) 0.0459(17) 0.0188(14) 0.0178(15) 0.0169(15)
C246 0.0421(17) 0.0408(16) 0.0447(16) 0.0168(13) 0.0181(14) 0.0151(13)
C247 0.0393(16) 0.0334(14) 0.0441(16) 0.0148(12) 0.0168(13) 0.0102(12)
C248 0.0433(17) 0.0293(13) 0.0395(15) 0.0123(11) 0.0189(13) 0.0095(12)
C249 0.0397(16) 0.0349(14) 0.0340(14) 0.0077(11) 0.0159(12) 0.0058(12)
C250 0.0350(15) 0.0358(14) 0.0346(14) 0.0056(11) 0.0135(12) 0.0053(12)
C251 0.0348(15) 0.0394(15) 0.0381(15) 0.0070(12) 0.0127(12) 0.0054(12)
C252 0.0353(16) 0.0401(15) 0.0408(15) 0.0109(12) 0.0132(12) 0.0055(12)
C253 0.056(2) 0.0482(17) 0.0283(14) 0.0032(12) 0.0091(13) 0.0238(15)
C254 0.055(2) 0.0509(19) 0.0431(17) 0.0059(14) 0.0048(15) 0.0129(16)
C255 0.070(2) 0.059(2) 0.0316(15) 0.0064(14) 0.0141(15) 0.0249(18)
C256 0.057(2) 0.068(2) 0.0330(16) 0.0013(15) 0.0082(15) 0.0280(18)
C257 0.0302(15) 0.062(2) 0.0292(14) -0.0095(13) 0.0062(11) 0.0065(14)
C258 0.044(2) 0.071(2) 0.052(2) 0.0127(17) 0.0142(16) 0.0010(17)
C259 0.0315(15) 0.0502(18) 0.0387(15) -0.0067(13) 0.0063(12) 0.0043(13)
C260 0.0334(17) 0.106(3) 0.0381(17) -0.0283(19) 0.0026(14) 0.0195(19)
C261 0.038(3) 0.072(4) 0.037(3) -0.006(2) -0.001(2) 0.015(2)
C262 0.056(3) 0.056(3) 0.049(2) 0.005(2) 0.014(2) 0.027(2)
C263 0.051(2) 0.084(3) 0.0161(19) -0.002(2) -0.004(2) 0.018(2)
C264 0.051(3) 0.117(3) 0.0137(19) 0.005(2) 0.000(2) 0.027(2)
C265 0.028(4) 0.061(3) 0.036(4) 0.007(5) 0.002(6) 0.007(5)
C266 0.080(8) 0.211(14) 0.040(6) -0.003(7) 0.010(5) 0.075(9)
C267 0.124(10) 0.053(5) 0.058(5) 0.010(4) -0.032(6) -0.022(5)
C268 0.052(5) 0.074(6) 0.076(6) 0.028(5) -0.015(4) 0.004(4)
C269 0.060(4) 0.052(3) 0.052(4) 0.016(3) 0.013(4) 0.028(3)
C270 0.067(5) 0.066(5) 0.068(4) 0.006(3) 0.009(4) 0.039(4)
C271 0.076(5) 0.084(5) 0.060(6) 0.032(4) 0.011(4) 0.058(5)
C272 0.048(4) 0.082(5) 0.077(5) 0.011(4) 0.022(3) 0.026(4)
C361 0.065(8) 0.088(9) 0.075(9) -0.016(7) -0.012(7) 0.014(7)
C362 0.078(9) 0.074(9) 0.052(7) -0.040(7) -0.021(7) 0.028(7)
C363 0.060(8) 0.133(13) 0.065(9) -0.053(9) 0.013(7) -0.002(9)
C364 0.095(11) 0.082(10) 0.107(12) -0.055(9) -0.032(10) 0.027(9)
C365 0.031(12) 0.055(13) 0.042(8) -0.001(8) 0.004(8) 0.022(10)
C366 0.029(4) 0.090(6) 0.082(6) 0.017(5) 0.015(4) 0.027(4)
C367 0.043(4) 0.075(5) 0.063(5) -0.018(4) -0.011(3) 0.036(4)
C368 0.062(5) 0.060(5) 0.082(6) -0.016(4) -0.006(5) 0.036(4)
C403 0.029(5) 0.038(5) 0.019(4) 0.008(4) 0.006(4) 0.009(4)
C404 0.020(4) 0.034(4) 0.017(4) -0.001(3) 0.003(3) -0.005(3)
C405 0.031(5) 0.078(7) 0.046(5) -0.031(5) 0.010(4) 0.003(5)
C406 0.034(5) 0.100(8) 0.067(7) -0.032(6) -0.004(5) 0.010(6)
C407 0.031(5) 0.092(8) 0.057(7) -0.005(6) -0.010(5) 0.010(5)
C408 0.025(4) 0.059(6) 0.042(5) 0.001(4) -0.004(4) 0.001(4)
C409 0.020(4) 0.033(4) 0.024(4) 0.004(3) -0.002(3) -0.004(3)
C461 0.038(2) 0.072(2) 0.037(2) -0.006(3) -0.001(3) 0.015(2)
C462 0.056(2) 0.056(2) 0.049(2) 0.005(2) 0.014(3) 0.0270(19)
C463 0.051(2) 0.084(2) 0.016(2) -0.002(3) -0.004(3) 0.0183(19)
C464 0.051(2) 0.117(2) 0.014(2) 0.005(4) 0.000(3) 0.027(4)
C465 0.066(9) 0.094(8) 0.072(9) 0.028(8) 0.009(11) 0.017(9)
C466 0.058(6) 0.101(7) 0.068(7) 0.041(5) -0.018(5) -0.005(6)
C467 0.047(4) 0.069(6) 0.056(5) 0.003(4) -0.001(4) -0.010(4)
C468 0.079(8) 0.073(7) 0.099(8) 0.004(6) -0.029(6) 0.021(6)
C469 0.062(7) 0.061(6) 0.075(9) 0.032(5) 0.028(6) 0.033(6)
C470 0.104(11) 0.078(9) 0.138(13) -0.006(9) 0.001(10) 0.068(9)
C471 0.069(8) 0.163(16) 0.098(14) 0.052(11) 0.052(8) 0.068(10)
C472 0.065(8) 0.130(12) 0.132(12) 0.077(10) 0.062(8) 0.065(9)

loop_
_atom_type_symbol
_atom_type_description
_atom_type_scat_dispersion_real
_atom_type_scat_dispersion_imag
_atom_type_scat_source
C C 0.0181 0.0091 'International Tables Vol C Tables 4.2.6.8 and 6.1.1.4'
H H 0.0000 0.0000 'International Tables Vol C Tables 4.2.6.8 and 6.1.1.4'
N N 0.0311 0.0180 'International Tables Vol C Tables 4.2.6.8 and 6.1.1.4'
Br Br -0.6763 1.2805 'International Tables Vol C Tables 4.2.6.8 and 6.1.1.4'
Pd Pd 0.1215 3.9337 'International Tables Vol C Tables 4.2.6.8 and 6.1.1.4'

loop_
_geom_angle_atom_site_label_1
_geom_angle_atom_site_label_2
_geom_angle_atom_site_label_3
_geom_angle
C21 Pd1 N3 177.54(10)
C21 Pd1 Br1 87.36(8)
N3 Pd1 Br1 93.44(6)
C21 Pd1 Br2 88.76(8)
N3 Pd1 Br2 90.54(6)
Br1 Pd1 Br2 175.415(15)
C41 Pd2 N8 173.64(13)
C41 Pd2 Br4 86.56(9)
N8 Pd2 Br4 88.14(7)
C41 Pd2 Br3 87.47(9)
N8 Pd2 Br3 97.71(7)
Br4 Pd2 Br3 173.803(15)
N2 N1 C102 112.4(2)
N2 N1 C103 120.2(2)
C102 N1 C103 127.4(3)
N3 N2 N1 105.5(2)
N2 N3 C101 110.3(2)
N2 N3 Pd1 122.88(18)
C101 N3 Pd1 126.13(17)
C21 N4 C22 109.5(2)
C21 N4 C28 124.1(3)
C22 N4 C28 126.3(3)
C21 N5 C27 109.3(2)
C21 N5 C31 123.2(2)
C27 N5 C31 127.4(2)
N7 N6 C202 112.2(2)
N7 N6 C203 121.2(3)
C202 N6 C203 124.0(3)
N7 N6 C403 113.5(4)
C202 N6 C403 133.4(4)
N8 N7 N6 105.3(2)
N7 N8 C201 110.9(3)
N7 N8 Pd2 122.3(2)
C201 N8 Pd2 122.4(2)
C41 N9 C42 108.4(3)
C41 N9 C48 121.7(3)
C42 N9 C48 129.7(3)
C41 N10 C47 109.4(3)
C41 N10 C51 123.0(3)
C47 N10 C51 127.7(3)
N4 C21 N5 108.1(3)
N4 C21 Pd1 126.9(2)
N5 C21 Pd1 125.1(2)
C23 C22 N4 132.1(3)
C23 C22 C27 121.7(3)
N4 C22 C27 106.2(3)
C22 C23 C24 116.9(3)
C22 C23 H23 121.6
C24 C23 H23 121.6
C25 C24 C23 121.4(3)
C25 C24 H24 119.3
C23 C24 H24 119.3
C26 C25 C24 122.1(3)
C26 C25 H25 118.9
C24 C25 H25 118.9
C25 C26 C27 117.0(3)
C25 C26 H26 121.5
C27 C26 H26 121.5
N5 C27 C22 106.9(2)
N5 C27 C26 132.2(3)
C22 C27 C26 120.9(3)
N4 C28 C29 110.8(3)
N4 C28 C30 110.5(3)
C29 C28 C30 113.7(3)
N4 C28 H28 107.2
C29 C28 H28 107.2
C30 C28 H28 107.2
C28 C29 H29A 109.5
C28 C29 H29B 109.5
H29A C29 H29B 109.5
C28 C29 H29C 109.5
H29A C29 H29C 109.5
H29B C29 H29C 109.5
C28 C30 H30A 109.5
C28 C30 H30B 109.5
H30A C30 H30B 109.5
C28 C30 H30C 109.5
H30A C30 H30C 109.5
H30B C30 H30C 109.5
N5 C31 C32 110.0(2)
N5 C31 C33 110.4(3)
C32 C31 C33 113.5(3)
N5 C31 H31 107.6
C32 C31 H31 107.6
C33 C31 H31 107.6
C31 C32 H32A 109.5
C31 C32 H32B 109.5
H32A C32 H32B 109.5
C31 C32 H32C 109.5
H32A C32 H32C 109.5
H32B C32 H32C 109.5
C31 C33 H33A 109.5
C31 C33 H33B 109.5
H33A C33 H33B 109.5
C31 C33 H33C 109.5
H33A C33 H33C 109.5
H33B C33 H33C 109.5
N9 C41 N10 108.9(3)
N9 C41 Pd2 127.6(3)
N10 C41 Pd2 123.5(3)
C47 C42 C43 121.0(4)
C47 C42 N9 107.2(3)
C43 C42 N9 131.8(4)
C42 C43 C44 116.5(5)
C42 C43 H43 121.7
C44 C43 H43 121.7
C45 C44 C43 121.6(4)
C45 C44 H44 119.2
C43 C44 H44 119.2
C46 C45 C44 121.3(4)
C46 C45 H45 119.4
C44 C45 H45 119.4
C45 C46 C47 117.8(5)
C45 C46 H46 121.1
C47 C46 H46 121.1
C42 C47 N10 106.1(3)
C42 C47 C46 121.8(4)
N10 C47 C46 132.0(4)
C49 C48 N9 112.1(5)
C49 C48 C50 116.0(5)
N9 C48 C50 111.1(4)
C49 C48 H48 105.6
N9 C48 H48 105.6
C50 C48 H48 105.6
C48 C49 H49A 109.5
C48 C49 H49B 109.5
H49A C49 H49B 109.5
C48 C49 H49C 109.5
H49A C49 H49C 109.5
H49B C49 H49C 109.5
C48 C50 H50A 109.5
C48 C50 H50B 109.5
H50A C50 H50B 109.5
C48 C50 H50C 109.5
H50A C50 H50C 109.5
H50B C50 H50C 109.5
N10 C51 C53 111.5(4)
N10 C51 C52 110.8(4)
C53 C51 C52 115.1(4)
N10 C51 H51 106.3
C53 C51 H51 106.3
C52 C51 H51 106.3
C51 C52 H52A 109.5
C51 C52 H52B 109.5
H52A C52 H52B 109.5
C51 C52 H52C 109.5
H52A C52 H52C 109.5
H52B C52 H52C 109.5
C51 C53 H53A 109.5
C51 C53 H53B 109.5
H53A C53 H53B 109.5
C51 C53 H53C 109.5
H53A C53 H53C 109.5
H53B C53 H53C 109.5
N3 C101 C102 107.5(2)
N3 C101 C112 122.9(2)
C102 C101 C112 129.4(2)
N1 C102 C101 104.4(2)
N1 C102 H102 127.8
C101 C102 H102 127.8
N1 C103 C104 112.1(2)
N1 C103 H10A 109.2
C104 C103 H10A 109.2
N1 C103 H10B 109.2
C104 C103 H10B 109.2
H10A C103 H10B 107.9
C105 C104 C109 117.8(3)
C105 C104 C103 120.9(3)
C109 C104 C103 121.4(3)
C104 C105 C106 120.6(4)
C104 C105 H105 119.7
C106 C105 H105 119.7
C107 C106 C105 120.7(4)
C107 C106 H106 119.7
C105 C106 H106 119.7
C108 C107 C106 119.3(4)
C108 C107 H107 120.4
C106 C107 H107 120.4
C107 C108 C109 121.4(4)
C107 C108 H108 119.3
C109 C108 H108 119.3
C104 C109 C108 120.3(4)
C104 C109 H109 119.9
C108 C109 H109 119.9
C112 C111 C130 121.2(2)
C112 C111 H111 119.4
C130 C111 H111 119.4
C113 C112 C111 119.8(2)
C113 C112 C101 119.3(2)
C111 C112 C101 120.9(2)
C112 C113 C132 121.1(2)
C112 C113 H113 119.4
C132 C113 H113 119.4
C115 C114 C133 122.6(2)
C115 C114 H114 118.7
C133 C114 H114 118.7
C114 C115 C116 117.3(2)
C114 C115 C153 123.0(2)
C116 C115 C153 119.5(2)
C115 C116 C135 122.7(2)
C115 C116 H116 118.7
C135 C116 H116 118.7
C118 C117 C136 122.4(3)
C118 C117 H117 118.8
C136 C117 H117 118.8
C117 C118 C119 117.2(3)
C117 C118 C157 122.5(3)
C119 C118 C157 120.0(2)
C138 C119 C118 122.7(2)
C138 C119 H119 118.7
C118 C119 H119 118.7
C121 C120 C139 122.3(3)
C121 C120 H120 118.8
C139 C120 H120 118.8
C122 C121 C120 118.1(3)
C122 C121 C361 113.4(5)
C120 C121 C361 128.3(5)
C122 C121 C161 123.7(3)
C120 C121 C161 118.2(3)
C121 C122 C141 122.3(3)
C121 C122 H122 118.9
C141 C122 H122 118.9
C124 C123 C142 122.6(2)
C124 C123 H123 118.7
C142 C123 H123 118.7
C123 C124 C125 117.6(2)
C123 C124 C365 120.4(3)
C125 C124 C365 121.9(3)
C123 C124 C165 122.8(3)
C125 C124 C165 119.6(3)
C124 C125 C144 122.4(3)
C124 C125 H125 118.8
C144 C125 H125 118.8
C127 C126 C145 122.6(2)
C127 C126 H126 118.7
C145 C126 H126 118.7
C126 C127 C128 117.3(2)
C126 C127 C169 122.8(2)
C128 C127 C169 119.9(2)
C129 C128 C127 122.5(2)
C129 C128 H128 118.7
C127 C128 H128 118.7
C128 C129 C146 119.2(2)
C128 C129 C130 121.6(2)
C146 C129 C130 119.1(2)
C111 C130 C131 119.2(2)
C111 C130 C129 120.8(2)
C131 C130 C129 119.9(2)
C130 C131 C132 119.6(2)
C130 C131 C148 120.4(2)
C132 C131 C148 120.0(2)
C113 C132 C131 119.0(2)
C113 C132 C133 120.9(2)
C131 C132 C133 120.1(2)
C114 C133 C134 119.4(2)
C114 C133 C132 121.3(2)
C134 C133 C132 119.2(2)
C133 C134 C135 118.7(2)
C133 C134 C149 120.4(2)
C135 C134 C149 120.8(2)
C116 C135 C134 119.2(2)
C116 C135 C136 121.4(2)
C134 C135 C136 119.3(2)
C117 C136 C137 119.6(2)
C117 C136 C135 121.0(2)
C137 C136 C135 119.3(2)
C136 C137 C138 118.6(2)
C136 C137 C150 120.8(2)
C138 C137 C150 120.5(2)
C119 C138 C137 119.4(2)
C119 C138 C139 121.6(2)
C137 C138 C139 118.9(2)
C120 C139 C140 119.3(3)
C120 C139 C138 121.0(3)
C140 C139 C138 119.6(2)
C139 C140 C141 118.9(2)
C139 C140 C151 121.1(2)
C141 C140 C151 119.9(2)
C122 C141 C140 119.1(3)
C122 C141 C142 121.1(2)
C140 C141 C142 119.7(2)
C123 C142 C143 119.1(3)
C123 C142 C141 121.4(2)
C143 C142 C141 119.4(2)
C142 C143 C144 118.9(2)
C142 C143 C152 120.4(2)
C144 C143 C152 120.7(2)
C125 C144 C143 119.3(2)
C125 C144 C145 121.5(2)
C143 C144 C145 119.2(2)
C126 C145 C146 119.6(2)
C126 C145 C144 120.6(2)
C146 C145 C144 119.8(2)
C145 C146 C129 118.8(2)
C145 C146 C147 120.7(2)
C129 C146 C147 120.5(2)
C152 C147 C148 119.9(2)
C152 C147 C146 119.9(2)
C148 C147 C146 120.2(2)
C149 C148 C147 120.1(2)
C149 C148 C131 120.0(2)
C147 C148 C131 119.9(2)
C148 C149 C150 119.9(2)
C148 C149 C134 120.3(2)
C150 C149 C134 119.8(2)
C149 C150 C151 119.9(2)
C149 C150 C137 119.8(2)
C151 C150 C137 120.2(2)
C152 C151 C150 120.0(2)
C152 C151 C140 120.5(2)
C150 C151 C140 119.4(2)
C151 C152 C147 120.2(2)
C151 C152 C143 120.0(2)
C147 C152 C143 119.8(2)
C156 C153 C155 108.7(2)
C156 C153 C154 108.5(2)
C155 C153 C154 108.6(2)
C156 C153 C115 111.1(2)
C155 C153 C115 108.6(2)
C154 C153 C115 111.3(2)
C153 C154 H15A 109.5
C153 C154 H15B 109.5
H15A C154 H15B 109.5
C153 C154 H15C 109.5
H15A C154 H15C 109.5
H15B C154 H15C 109.5
C153 C155 H15D 109.5
C153 C155 H15E 109.5
H15D C155 H15E 109.5
C153 C155 H15F 109.5
H15D C155 H15F 109.5
H15E C155 H15F 109.5
C153 C156 H15G 109.5
C153 C156 H15H 109.5
H15G C156 H15H 109.5
C153 C156 H15I 109.5
H15G C156 H15I 109.5
H15H C156 H15I 109.5
C158 C157 C118 108.2(3)
C158 C157 C159 109.5(3)
C118 C157 C159 111.8(2)
C158 C157 C160 109.0(3)
C118 C157 C160 111.3(3)
C159 C157 C160 107.1(3)
C157 C158 H15J 109.5
C157 C158 H15K 109.5
H15J C158 H15K 109.5
C157 C158 H15L 109.5
H15J C158 H15L 109.5
H15K C158 H15L 109.5
C157 C159 H15M 109.5
C157 C159 H15N 109.5
H15M C159 H15N 109.5
C157 C159 H15O 109.5
H15M C159 H15O 109.5
H15N C159 H15O 109.5
C157 C160 H16A 109.5
C157 C160 H16B 109.5
H16A C160 H16B 109.5
C157 C160 H16C 109.5
H16A C160 H16C 109.5
H16B C160 H16C 109.5
C164 C161 C162 107.9(4)
C164 C161 C163 109.0(4)
C162 C161 C163 108.3(4)
C164 C161 C121 111.7(3)
C162 C161 C121 107.6(4)
C163 C161 C121 112.1(4)
C167 C165 C166 107.7(4)
C167 C165 C168 108.8(5)
C166 C165 C168 107.8(4)
C167 C165 C124 109.8(4)
C166 C165 C124 112.5(4)
C168 C165 C124 110.1(5)
C127 C169 C171 112.6(2)
C127 C169 C172 109.3(2)
C171 C169 C172 108.1(2)
C127 C169 C170 108.3(2)
C171 C169 C170 107.8(3)
C172 C169 C170 110.8(3)
C169 C170 H17A 109.5
C169 C170 H17B 109.5
H17A C170 H17B 109.5
C169 C170 H17C 109.5
H17A C170 H17C 109.5
H17B C170 H17C 109.5
C169 C171 H17D 109.5
C169 C171 H17E 109.5
H17D C171 H17E 109.5
C169 C171 H17F 109.5
H17D C171 H17F 109.5
H17E C171 H17F 109.5
C169 C172 H17G 109.5
C169 C172 H17H 109.5
H17G C172 H17H 109.5
C169 C172 H17I 109.5
H17G C172 H17I 109.5
H17H C172 H17I 109.5
N8 C201 C202 106.9(3)
N8 C201 C212 123.7(3)
C202 C201 C212 129.4(3)
N6 C202 C201 104.7(3)
N6 C202 H202 127.7
C201 C202 H202 127.7
N6 C203 C204 114.1(4)
N6 C203 H20A 108.7
C204 C203 H20A 108.7
N6 C203 H20B 108.7
C204 C203 H20B 108.7
H20A C203 H20B 107.6
C209 C204 C205 117.3(5)
C209 C204 C203 119.1(5)
C205 C204 C203 123.6(4)
C206 C205 C204 122.0(5)
C206 C205 H205 119.0
C204 C205 H205 119.0
C207 C206 C205 117.1(5)
C207 C206 H206 121.4
C205 C206 H206 121.4
C208 C207 C206 121.1(6)
C208 C207 H207 119.5
C206 C207 H207 119.5
C207 C208 C209 120.5(6)
C207 C208 H208 119.7
C209 C208 H208 119.7
C204 C209 C208 121.8(6)
C204 C209 H209 119.1
C208 C209 H209 119.1
C212 C211 C230 121.3(3)
C212 C211 H211 119.4
C230 C211 H211 119.4
C211 C212 C213 120.0(3)
C211 C212 C201 120.5(3)
C213 C212 C201 119.4(3)
C232 C213 C212 120.3(3)
C232 C213 H213 119.8
C212 C213 H213 119.8
C233 C214 C215 122.3(3)
C233 C214 H214 118.9
C215 C214 H214 118.9
C216 C215 C214 117.2(3)
C216 C215 C253 122.5(3)
C214 C215 C253 120.1(3)
C235 C216 C215 122.9(3)
C235 C216 H216 118.6
C215 C216 H216 118.6
C218 C217 C236 122.1(3)
C218 C217 H217 118.9
C236 C217 H217 118.9
C219 C218 C217 117.7(3)
C219 C218 C257 122.8(2)
C217 C218 C257 119.4(3)
C218 C219 C238 123.2(3)
C218 C219 H219 118.4
C238 C219 H219 118.4
C221 C220 C239 122.2(3)
C221 C220 H220 118.9
C239 C220 H220 118.9
C222 C221 C220 118.0(3)
C222 C221 C261 119.1(4)
C220 C221 C261 122.6(3)
C222 C221 C461 126.4(4)
C220 C221 C461 114.9(4)
C221 C222 C241 122.7(3)
C221 C222 H222 118.6
C241 C222 H222 118.6
C224 C223 C242 122.9(3)
C224 C223 H223 118.6
C242 C223 H223 118.6
C225 C224 C223 117.0(3)
C225 C224 C465 123.4(4)
C223 C224 C465 119.4(4)
C225 C224 C265 120.6(4)
C223 C224 C265 122.3(4)
C224 C225 C244 123.0(3)
C224 C225 H225 118.5
C244 C225 H225 118.5
C227 C226 C245 122.7(4)
C227 C226 H226 118.6
C245 C226 H226 118.6
C228 C227 C226 117.8(3)
C228 C227 C469 116.1(5)
C226 C227 C469 125.7(5)
C228 C227 C269 124.5(3)
C226 C227 C269 117.2(4)
C227 C228 C229 122.3(3)
C227 C228 H228 118.9
C229 C228 H228 118.9
C228 C229 C246 119.0(3)
C228 C229 C230 121.5(3)
C246 C229 C230 119.4(3)
C211 C230 C231 118.4(3)
C211 C230 C229 122.3(3)
C231 C230 C229 119.2(3)
C232 C231 C230 119.6(3)
C232 C231 C248 120.4(3)
C230 C231 C248 120.0(3)
C213 C232 C231 119.1(3)
C213 C232 C233 121.2(3)
C231 C232 C233 119.6(3)
C214 C233 C234 119.8(3)
C214 C233 C232 121.5(3)
C234 C233 C232 118.7(3)
C235 C234 C233 118.5(3)
C235 C234 C249 121.2(2)
C233 C234 C249 120.3(3)
C216 C235 C234 119.1(3)
C216 C235 C236 122.3(3)
C234 C235 C236 118.6(3)
C217 C236 C237 119.2(2)
C217 C236 C235 121.0(3)
C237 C236 C235 119.8(3)
C236 C237 C238 119.3(3)
C236 C237 C250 120.5(2)
C238 C237 C250 120.0(3)
C219 C238 C237 118.4(3)
C219 C238 C239 121.7(3)
C237 C238 C239 119.7(3)
C220 C239 C240 118.7(3)
C220 C239 C238 121.4(3)
C240 C239 C238 119.7(3)
C241 C240 C239 119.6(3)
C241 C240 C251 120.6(3)
C239 C240 C251 119.8(3)
C222 C241 C240 118.7(3)
C222 C241 C242 121.4(3)
C240 C241 C242 119.8(3)
C223 C242 C243 119.1(3)
C223 C242 C241 121.4(3)
C243 C242 C241 119.5(3)
C242 C243 C244 119.1(3)
C242 C243 C252 120.3(3)
C244 C243 C252 120.6(3)
C225 C244 C243 118.9(3)
C225 C244 C245 121.8(3)
C243 C244 C245 119.2(3)
C226 C245 C246 118.6(3)
C226 C245 C244 121.9(3)
C246 C245 C244 119.5(3)
C245 C246 C229 119.3(3)
C245 C246 C247 120.7(3)
C229 C246 C247 119.9(3)
C248 C247 C252 120.1(3)
C248 C247 C246 120.1(3)
C252 C247 C246 119.7(3)
C247 C248 C249 120.7(3)
C247 C248 C231 120.0(3)
C249 C248 C231 119.2(3)
C250 C249 C248 119.2(3)
C250 C249 C234 120.2(3)
C248 C249 C234 120.5(3)
C251 C250 C249 120.1(3)
C251 C250 C237 120.3(2)
C249 C250 C237 119.5(3)
C250 C251 C252 120.1(3)
C250 C251 C240 120.3(3)
C252 C251 C240 119.6(3)
C247 C252 C251 119.6(3)
C247 C252 C243 120.1(3)
C251 C252 C243 120.2(3)
C215 C253 C254 108.3(3)
C215 C253 C256 112.4(3)
C254 C253 C256 109.0(3)
C215 C253 C255 110.8(3)
C254 C253 C255 108.9(3)
C256 C253 C255 107.3(3)
C253 C254 H25A 109.5
C253 C254 H25B 109.5
H25A C254 H25B 109.5
C253 C254 H25C 109.5
H25A C254 H25C 109.5
H25B C254 H25C 109.5
C253 C254 H45B 109.5
H25A C254 H45B 141.1
H25B C254 H45B 56.3
H25C C254 H45B 56.3
C253 C254 H45C 109.5
H25A C254 H45C 56.3
H25B C254 H45C 141.1
H25C C254 H45C 56.3
H45B C254 H45C 109.5
C253 C254 H45A 109.5
H25A C254 H45A 56.3
H25B C254 H45A 56.3
H25C C254 H45A 141.1
H45B C254 H45A 109.5
H45C C254 H45A 109.5
C253 C255 H25G 109.5
C253 C255 H25H 109.5
H25G C255 H25H 109.5
C253 C255 H25I 109.5
H25G C255 H25I 109.5
H25H C255 H25I 109.5
C253 C255 H45H 109.5
H25G C255 H45H 141.1
H25H C255 H45H 56.3
H25I C255 H45H 56.3
C253 C255 H45I 109.5
H25G C255 H45I 56.3
H25H C255 H45I 141.1
H25I C255 H45I 56.3
H45H C255 H45I 109.5
C253 C255 H45G 109.5
H25G C255 H45G 56.3
H25H C255 H45G 56.3
H25I C255 H45G 141.1
H45H C255 H45G 109.5
H45I C255 H45G 109.5
C253 C256 H25D 109.5
C253 C256 H25F 109.5
H25D C256 H25F 109.5
C253 C256 H25E 109.5
H25D C256 H25E 109.5
H25F C256 H25E 109.5
C253 C256 H45E 109.5
H25D C256 H45E 141.1
H25F C256 H45E 56.3
H25E C256 H45E 56.3
C253 C256 H45D 109.5
H25D C256 H45D 56.3
H25F C256 H45D 141.1
H25E C256 H45D 56.3
H45E C256 H45D 109.5
C253 C256 H45F 109.5
H25D C256 H45F 56.3
H25F C256 H45F 56.3
H25E C256 H45F 141.1
H45E C256 H45F 109.5
H45D C256 H45F 109.5
C259 C257 C218 111.1(3)
C259 C257 C260 107.8(3)
C218 C257 C260 111.1(3)
C259 C257 C258 109.0(3)
C218 C257 C258 108.7(3)
C260 C257 C258 109.1(3)
C257 C258 H25L 109.5
C257 C258 H25J 109.5
H25L C258 H25J 109.5
C257 C258 H25K 109.5
H25L C258 H25K 109.5
H25J C258 H25K 109.5
C257 C259 H25N 109.5
C257 C259 H25O 109.5
H25N C259 H25O 109.5
C257 C259 H25M 109.5
H25N C259 H25M 109.5
H25O C259 H25M 109.5
C257 C260 H26A 109.5
C257 C260 H26B 109.5
H26A C260 H26B 109.5
C257 C260 H26C 109.5
H26A C260 H26C 109.5
H26B C260 H26C 109.5
C263 C261 C262 109.7(4)
C263 C261 C264 108.0(4)
C262 C261 C264 107.5(4)
C263 C261 C221 104.7(4)
C262 C261 C221 109.8(4)
C264 C261 C221 116.9(4)
C224 C265 C267 107.6(5)
C224 C265 C266 113.3(6)
C267 C265 C266 108.4(5)
C224 C265 C268 111.2(5)
C267 C265 C268 108.3(5)
C266 C265 C268 108.0(5)
C272 C269 C271 108.8(4)
C272 C269 C270 108.2(4)
C271 C269 C270 108.3(4)
C272 C269 C227 113.4(4)
C271 C269 C227 107.8(5)
C270 C269 C227 110.3(4)
C364 C361 C362 111.0(8)
C364 C361 C363 110.3(7)
C362 C361 C363 108.0(8)
C364 C361 C121 113.4(9)
C362 C361 C121 106.2(8)
C363 C361 C121 107.7(9)
C361 C362 H36A 109.5
C361 C362 H36B 109.5
H36A C362 H36B 109.5
C361 C362 H36C 109.5
H36A C362 H36C 109.5
H36B C362 H36C 109.5
C361 C363 H36D 109.5
C361 C363 H36E 109.5
H36D C363 H36E 109.5
C361 C363 H36F 109.5
H36D C363 H36F 109.5
H36E C363 H36F 109.5
C361 C364 H36G 109.5
C361 C364 H36H 109.5
H36G C364 H36H 109.5
C361 C364 H36I 109.5
H36G C364 H36I 109.5
H36H C364 H36I 109.5
C366 C365 C368 109.8(5)
C366 C365 C367 109.6(5)
C368 C365 C367 109.3(5)
C366 C365 C124 108.1(5)
C368 C365 C124 108.4(5)
C367 C365 C124 111.6(5)
C365 C366 H36J 109.5
C365 C366 H36K 109.5
H36J C366 H36K 109.5
C365 C366 H36L 109.5
H36J C366 H36L 109.5
H36K C366 H36L 109.5
C365 C367 H36M 109.5
C365 C367 H36N 109.5
H36M C367 H36N 109.5
C365 C367 H36O 109.5
H36M C367 H36O 109.5
H36N C367 H36O 109.5
C365 C368 H36P 109.5
C365 C368 H36Q 109.5
H36P C368 H36Q 109.5
C365 C368 H36R 109.5
H36P C368 H36R 109.5
H36Q C368 H36R 109.5
C404 C403 N6 98.0(6)
C404 C403 H40A 112.2
N6 C403 H40A 112.2
C404 C403 H40B 112.2
N6 C403 H40B 112.2
H40A C403 H40B 109.8
C405 C404 C409 119.2(9)
C405 C404 C403 119.8(9)
C409 C404 C403 120.9(7)
C406 C405 C404 121.1(11)
C406 C405 H405 119.4
C404 C405 H405 119.5
C405 C406 C407 120.8(12)
C405 C406 H406 119.6
C407 C406 H406 119.6
C406 C407 C408 119.1(11)
C406 C407 H407 120.5
C408 C407 H407 120.5
C409 C408 C407 116.8(10)
C409 C408 H408 121.6
C407 C408 H408 121.6
C408 C409 C404 122.6(8)
C408 C409 H409 118.7
C404 C409 H409 118.7
C464 C461 C462 110.6(5)
C464 C461 C463 110.5(6)
C462 C461 C463 108.4(5)
C464 C461 C221 105.5(6)
C462 C461 C221 108.0(6)
C463 C461 C221 113.8(6)
C461 C462 H46A 109.5
C461 C462 H46B 109.5
H46A C462 H46B 109.5
C461 C462 H46C 109.5
H46A C462 H46C 109.5
H46B C462 H46C 109.5
C461 C463 H46D 109.5
C461 C463 H46E 109.5
H46D C463 H46E 109.5
C461 C463 H46F 109.5
H46D C463 H46F 109.5
H46E C463 H46F 109.5
C461 C464 H46G 109.5
C461 C464 H46H 109.5
H46G C464 H46H 109.5
C461 C464 H46I 109.5
H46G C464 H46I 109.5
H46H C464 H46I 109.5
C224 C465 C467 110.5(6)
C224 C465 C466 108.9(7)
C467 C465 C466 109.3(5)
C224 C465 C468 110.3(7)
C467 C465 C468 109.0(5)
C466 C465 C468 108.9(5)
C465 C466 H46J 109.5
C465 C466 H46K 109.5
H46J C466 H46K 109.5
C465 C466 H46L 109.5
H46J C466 H46L 109.5
H46K C466 H46L 109.5
C465 C467 H46M 109.5
C465 C467 H46N 109.5
H46M C467 H46N 109.5
C465 C467 H46O 109.5
H46M C467 H46O 109.5
H46N C467 H46O 109.5
C465 C468 H46P 109.5
C465 C468 H46Q 109.5
H46P C468 H46Q 109.5
C465 C468 H46R 109.5
H46P C468 H46R 109.5
H46Q C468 H46R 109.5
C471 C469 C472 110.4(6)
C471 C469 C470 110.0(6)
C472 C469 C470 109.9(6)
C471 C469 C227 110.2(8)
C472 C469 C227 101.5(6)
C470 C469 C227 114.5(7)
C469 C470 H47A 109.5
C469 C470 H47B 109.5
H47A C470 H47B 109.5
C469 C470 H47C 109.5
H47A C470 H47C 109.5
H47B C470 H47C 109.5
C469 C471 H47D 109.5
C469 C471 H47E 109.5
H47D C471 H47E 109.5
C469 C471 H47F 109.5
H47D C471 H47F 109.5
H47E C471 H47F 109.5
C469 C472 H47G 109.5
C469 C472 H47H 109.5
H47G C472 H47H 109.5
C469 C472 H47I 109.5
H47G C472 H47I 109.5
H47H C472 H47I 109.5

loop_
_geom_bond_atom_site_label_1
_geom_bond_atom_site_label_2
_geom_bond_distance
Pd1 C21 1.964(3)
Pd1 N3 2.108(2)
Pd1 Br1 2.4270(4)
Pd1 Br2 2.4298(4)
Pd2 C41 1.943(3)
Pd2 N8 2.090(3)
Pd2 Br4 2.4237(4)
Pd2 Br3 2.4422(4)
N1 N2 1.332(3)
N1 C102 1.350(3)
N1 C103 1.478(3)
N2 N3 1.322(3)
N3 C101 1.356(3)
N4 C21 1.344(4)
N4 C22 1.395(4)
N4 C28 1.480(4)
N5 C21 1.357(4)
N5 C27 1.382(4)
N5 C31 1.488(4)
N6 N7 1.326(4)
N6 C202 1.354(4)
N6 C203 1.477(5)
N6 C403 1.539(8)
N7 N8 1.324(3)
N8 C201 1.353(4)
N9 C41 1.331(5)
N9 C42 1.404(4)
N9 C48 1.474(5)
N10 C41 1.343(4)
N10 C47 1.390(5)
N10 C51 1.478(5)
C22 C23 1.390(4)
C22 C27 1.395(4)
C23 C24 1.392(5)
C23 H23 0.9500
C24 C25 1.385(5)
C24 H24 0.9500
C25 C26 1.380(5)
C25 H25 0.9500
C26 C27 1.400(4)
C26 H26 0.9500
C28 C29 1.521(5)
C28 C30 1.528(4)
C28 H28 1.0000
C29 H29A 0.9800
C29 H29B 0.9800
C29 H29C 0.9800
C30 H30A 0.9800
C30 H30B 0.9800
C30 H30C 0.9800
C31 C32 1.516(4)
C31 C33 1.522(4)
C31 H31 1.0000
C32 H32A 0.9800
C32 H32B 0.9800
C32 H32C 0.9800
C33 H33A 0.9800
C33 H33B 0.9800
C33 H33C 0.9800
C42 C47 1.374(6)
C42 C43 1.393(5)
C43 C44 1.403(6)
C43 H43 0.9500
C44 C45 1.387(7)
C44 H44 0.9500
C45 C46 1.359(6)
C45 H45 0.9500
C46 C47 1.393(5)
C46 H46 0.9500
C48 C49 1.464(8)
C48 C50 1.521(6)
C48 H48 1.0000
C49 H49A 0.9800
C49 H49B 0.9800
C49 H49C 0.9800
C50 H50A 0.9800
C50 H50B 0.9800
C50 H50C 0.9800
C51 C53 1.511(7)
C51 C52 1.523(7)
C51 H51 1.0000
C52 H52A 0.9800
C52 H52B 0.9800
C52 H52C 0.9800
C53 H53A 0.9800
C53 H53B 0.9800
C53 H53C 0.9800
C101 C102 1.369(4)
C101 C112 1.482(3)
C102 H102 0.9500
C103 C104 1.513(4)
C103 H10A 0.9900
C103 H10B 0.9900
C104 C105 1.379(5)
C104 C109 1.382(5)
C105 C106 1.401(6)
C105 H105 0.9500
C106 C107 1.354(7)
C106 H106 0.9500
C107 C108 1.349(6)
C107 H107 0.9500
C108 C109 1.395(5)
C108 H108 0.9500
C109 H109 0.9500
C111 C112 1.387(3)
C111 C130 1.396(3)
C111 H111 0.9500
C112 C113 1.385(4)
C113 C132 1.399(3)
C113 H113 0.9500
C114 C115 1.384(4)
C114 C133 1.399(3)
C114 H114 0.9500
C115 C116 1.393(3)
C115 C153 1.540(3)
C116 C135 1.395(3)
C116 H116 0.9500
C117 C118 1.389(4)
C117 C136 1.396(4)
C117 H117 0.9500
C118 C119 1.400(4)
C118 C157 1.530(4)
C119 C138 1.388(4)
C119 H119 0.9500
C120 C121 1.388(4)
C120 C139 1.400(4)
C120 H120 0.9500
C121 C122 1.378(4)
C121 C361 1.545(9)
C121 C161 1.547(4)
C122 C141 1.403(4)
C122 H122 0.9500
C123 C124 1.388(4)
C123 C142 1.401(4)
C123 H123 0.9500
C124 C125 1.389(4)
C124 C365 1.536(6)
C124 C165 1.547(6)
C125 C144 1.402(4)
C125 H125 0.9500
C126 C127 1.385(4)
C126 C145 1.399(4)
C126 H126 0.9500
C127 C128 1.401(4)
C127 C169 1.530(4)
C128 C129 1.393(4)
C128 H128 0.9500
C129 C146 1.423(3)
C129 C130 1.470(3)
C130 C131 1.414(4)
C131 C132 1.420(3)
C131 C148 1.445(3)
C132 C133 1.467(3)
C133 C134 1.414(3)
C134 C135 1.418(4)
C134 C149 1.446(3)
C135 C136 1.469(3)
C136 C137 1.415(4)
C137 C138 1.421(3)
C137 C150 1.446(4)
C138 C139 1.471(4)
C139 C140 1.409(4)
C140 C141 1.422(4)
C140 C151 1.443(3)
C141 C142 1.464(4)
C142 C143 1.416(3)
C143 C144 1.418(4)
C143 C152 1.446(3)
C144 C145 1.462(3)
C145 C146 1.411(3)
C146 C147 1.444(4)
C147 C152 1.416(3)
C147 C148 1.419(3)
C148 C149 1.418(4)
C149 C150 1.418(3)
C150 C151 1.420(4)
C151 C152 1.412(4)
C153 C156 1.529(4)
C153 C155 1.531(4)
C153 C154 1.537(4)
C154 H15A 0.9800
C154 H15B 0.9800
C154 H15C 0.9800
C155 H15D 0.9800
C155 H15E 0.9800
C155 H15F 0.9800
C156 H15G 0.9800
C156 H15H 0.9800
C156 H15I 0.9800
C157 C158 1.528(6)
C157 C159 1.531(4)
C157 C160 1.534(5)
C158 H15J 0.9800
C158 H15K 0.9800
C158 H15L 0.9800
C159 H15M 0.9800
C159 H15N 0.9800
C159 H15O 0.9800
C160 H16A 0.9800
C160 H16B 0.9800
C160 H16C 0.9800
C161 C164 1.529(5)
C161 C162 1.529(6)
C161 C163 1.531(6)
C162 H16D 0.9800
C162 H16E 0.9800
C162 H16F 0.9800
C163 H16G 0.9800
C163 H16H 0.9800
C163 H16I 0.9800
C164 H16J 0.9800
C164 H16K 0.9800
C164 H16L 0.9800
C165 C167 1.536(6)
C165 C166 1.538(6)
C165 C168 1.538(6)
C166 H16M 0.9800
C166 H16N 0.9800
C166 H16O 0.9800
C167 H16P 0.9800
C167 H16Q 0.9800
C167 H16R 0.9800
C168 H16S 0.9800
C168 H16T 0.9800
C168 H16U 0.9800
C169 C171 1.534(4)
C169 C172 1.537(5)
C169 C170 1.542(5)
C170 H17A 0.9800
C170 H17B 0.9800
C170 H17C 0.9800
C171 H17D 0.9800
C171 H17E 0.9800
C171 H17F 0.9800
C172 H17G 0.9800
C172 H17H 0.9800
C172 H17I 0.9800
C201 C202 1.370(4)
C201 C212 1.475(4)
C202 H202 0.9500
C203 C204 1.523(7)
C203 H20A 0.9900
C203 H20B 0.9900
C204 C209 1.371(7)
C204 C205 1.402(7)
C205 C206 1.401(7)
C205 H205 0.9500
C206 C207 1.400(8)
C206 H206 0.9500
C207 C208 1.355(10)
C207 H207 0.9500
C208 C209 1.371(10)
C208 H208 0.9500
C209 H209 0.9500
C211 C212 1.373(5)
C211 C230 1.397(4)
C211 H211 0.9500
C212 C213 1.398(4)
C213 C232 1.390(4)
C213 H213 0.9500
C214 C233 1.381(5)
C214 C215 1.398(4)
C214 H214 0.9500
C215 C216 1.393(4)
C215 C253 1.529(5)
C216 C235 1.392(5)
C216 H216 0.9500
C217 C218 1.398(4)
C217 C236 1.399(4)
C217 H217 0.9500
C218 C219 1.377(4)
C218 C257 1.532(4)
C219 C238 1.401(4)
C219 H219 0.9500
C220 C221 1.394(5)
C220 C239 1.400(4)
C220 H220 0.9500
C221 C222 1.379(5)
C221 C261 1.554(6)
C221 C461 1.554(7)
C222 C241 1.401(5)
C222 H222 0.9500
C223 C224 1.392(5)
C223 C242 1.399(5)
C223 H223 0.9500
C224 C225 1.388(5)
C224 C465 1.526(8)
C224 C265 1.532(6)
C225 C244 1.399(5)
C225 H225 0.9500
C226 C227 1.389(5)
C226 C245 1.403(4)
C226 H226 0.9500
C227 C228 1.380(5)
C227 C469 1.542(7)
C227 C269 1.556(6)
C228 C229 1.406(4)
C228 H228 0.9500
C229 C246 1.417(4)
C229 C230 1.458(5)
C230 C231 1.416(4)
C231 C232 1.415(5)
C231 C248 1.447(4)
C232 C233 1.461(4)
C233 C234 1.426(4)
C234 C235 1.414(4)
C234 C249 1.435(4)
C235 C236 1.468(4)
C236 C237 1.417(4)
C237 C238 1.420(4)
C237 C250 1.442(4)
C238 C239 1.460(5)
C239 C240 1.421(4)
C240 C241 1.411(5)
C240 C251 1.446(4)
C241 C242 1.465(4)
C242 C243 1.415(5)
C243 C244 1.419(4)
C243 C252 1.444(5)
C244 C245 1.468(5)
C245 C246 1.411(5)
C246 C247 1.448(4)
C247 C248 1.404(5)
C247 C252 1.413(4)
C248 C249 1.419(4)
C249 C250 1.417(4)
C250 C251 1.413(4)
C251 C252 1.421(4)
C253 C254 1.532(5)
C253 C256 1.534(4)
C253 C255 1.535(4)
C254 H25A 0.9800
C254 H25B 0.9800
C254 H25C 0.9800
C254 H45B 0.9800
C254 H45C 0.9800
C254 H45A 0.9800
C255 H25G 0.9800
C255 H25H 0.9800
C255 H25I 0.9800
C255 H45H 0.9800
C255 H45I 0.9800
C255 H45G 0.9800
C256 H25D 0.9800
C256 H25F 0.9800
C256 H25E 0.9800
C256 H45E 0.9800
C256 H45D 0.9800
C256 H45F 0.9800
C257 C259 1.526(5)
C257 C260 1.538(4)
C257 C258 1.537(5)
C258 H25L 0.9800
C258 H25J 0.9800
C258 H25K 0.9800
C259 H25N 0.9800
C259 H25O 0.9800
C259 H25M 0.9800
C260 H26A 0.9800
C260 H26B 0.9800
C260 H26C 0.9800
C261 C263 1.527(6)
C261 C262 1.528(6)
C261 C264 1.542(6)
C262 H26D 0.9800
C262 H26E 0.9800
C262 H26F 0.9800
C263 H26G 0.9800
C263 H26H 0.9800
C263 H26I 0.9800
C264 H26J 0.9800
C264 H26K 0.9800
C264 H26L 0.9800
C265 C267 1.537(7)
C265 C266 1.539(6)
C265 C268 1.540(6)
C266 H26M 0.9800
C266 H26N 0.9800
C266 H26O 0.9800
C267 H26P 0.9800
C267 H26Q 0.9800
C267 H26R 0.9800
C268 H26S 0.9800
C268 H26T 0.9800
C268 H26U 0.9800
C269 C272 1.528(6)
C269 C271 1.532(6)
C269 C270 1.535(6)
C270 H27A 0.9800
C270 H27B 0.9800
C270 H27C 0.9800
C271 H27D 0.9800
C271 H27E 0.9800
C271 H27F 0.9800
C272 H27G 0.9800
C272 H27H 0.9800
C272 H27I 0.9800
C361 C364 1.488(16)
C361 C362 1.526(8)
C361 C363 1.530(8)
C362 H36A 0.9800
C362 H36B 0.9800
C362 H36C 0.9800
C363 H36D 0.9800
C363 H36E 0.9800
C363 H36F 0.9800
C364 H36G 0.9800
C364 H36H 0.9800
C364 H36I 0.9800
C365 C366 1.525(6)
C365 C368 1.527(6)
C365 C367 1.528(6)
C366 H36J 0.9800
C366 H36K 0.9800
C366 H36L 0.9800
C367 H36M 0.9800
C367 H36N 0.9800
C367 H36O 0.9800
C368 H36P 0.9800
C368 H36Q 0.9800
C368 H36R 0.9800
C403 C404 1.528(12)
C403 H40A 0.9900
C403 H40B 0.9900
C404 C405 1.373(13)
C404 C409 1.417(12)
C405 C406 1.342(17)
C405 H405 0.9500
C406 C407 1.43(2)
C406 H406 0.9500
C407 C408 1.443(17)
C407 H407 0.9500
C408 C409 1.373(13)
C408 H408 0.9500
C409 H409 0.9500
C461 C464 1.493(10)
C461 C462 1.531(7)
C461 C463 1.534(7)
C462 H46A 0.9800
C462 H46B 0.9800
C462 H46C 0.9800
C463 H46D 0.9800
C463 H46E 0.9800
C463 H46F 0.9800
C464 H46G 0.9800
C464 H46H 0.9800
C464 H46I 0.9800
C465 C467 1.531(7)
C465 C466 1.532(7)
C465 C468 1.535(7)
C466 H46J 0.9800
C466 H46K 0.9800
C466 H46L 0.9800
C467 H46M 0.9800
C467 H46N 0.9800
C467 H46O 0.9800
C468 H46P 0.9800
C468 H46Q 0.9800
C468 H46R 0.9800
C469 C471 1.519(7)
C469 C472 1.519(7)
C469 C470 1.521(7)
C470 H47A 0.9800
C470 H47B 0.9800
C470 H47C 0.9800
C471 H47D 0.9800
C471 H47E 0.9800
C471 H47F 0.9800
C472 H47G 0.9800
C472 H47H 0.9800
C472 H47I 0.9800

loop_
_geom_torsion_atom_site_label_1
_geom_torsion_atom_site_label_2
_geom_torsion_atom_site_label_3
_geom_torsion_atom_site_label_4
_geom_torsion
C102 N1 N2 N3 0.0(3)
C103 N1 N2 N3 -177.6(2)
N1 N2 N3 C101 0.1(3)
N1 N2 N3 Pd1 -171.02(16)
Br1 Pd1 N3 N2 -71.48(19)
Br2 Pd1 N3 N2 106.24(19)
Br1 Pd1 N3 C101 118.9(2)
Br2 Pd1 N3 C101 -63.4(2)
C202 N6 N7 N8 0.7(4)
C203 N6 N7 N8 163.0(3)
C403 N6 N7 N8 -170.1(4)
N6 N7 N8 C201 -0.5(3)
N6 N7 N8 Pd2 -157.4(2)
Br4 Pd2 N8 N7 79.0(2)
Br3 Pd2 N8 N7 -103.0(2)
Br4 Pd2 N8 C201 -75.2(2)
Br3 Pd2 N8 C201 102.7(2)
C22 N4 C21 N5 0.2(3)
C28 N4 C21 N5 177.6(3)
C22 N4 C21 Pd1 -178.5(2)
C28 N4 C21 Pd1 -1.1(4)
C27 N5 C21 N4 -0.7(3)
C31 N5 C21 N4 -178.7(2)
C27 N5 C21 Pd1 178.06(19)
C31 N5 C21 Pd1 0.0(4)
Br1 Pd1 C21 N4 81.2(2)
Br2 Pd1 C21 N4 -96.4(2)
Br1 Pd1 C21 N5 -97.3(2)
Br2 Pd1 C21 N5 85.2(2)
C21 N4 C22 C23 -179.4(3)
C28 N4 C22 C23 3.2(5)
C21 N4 C22 C27 0.3(3)
C28 N4 C22 C27 -177.1(3)
N4 C22 C23 C24 -179.4(3)
C27 C22 C23 C24 0.9(5)
C22 C23 C24 C25 -0.9(5)
C23 C24 C25 C26 0.2(5)
C24 C25 C26 C27 0.4(5)
C21 N5 C27 C22 0.8(3)
C31 N5 C27 C22 178.8(3)
C21 N5 C27 C26 -179.9(3)
C31 N5 C27 C26 -2.0(5)
C23 C22 C27 N5 179.1(3)
N4 C22 C27 N5 -0.7(3)
C23 C22 C27 C26 -0.3(4)
N4 C22 C27 C26 180.0(3)
C25 C26 C27 N5 -179.6(3)
C25 C26 C27 C22 -0.4(4)
C21 N4 C28 C29 -118.2(3)
C22 N4 C28 C29 58.8(4)
C21 N4 C28 C30 114.9(3)
C22 N4 C28 C30 -68.1(4)
C21 N5 C31 C32 118.6(3)
C27 N5 C31 C32 -59.0(4)
C21 N5 C31 C33 -115.3(3)
C27 N5 C31 C33 67.0(4)
C42 N9 C41 N10 0.9(4)
C48 N9 C41 N10 -173.9(3)
C42 N9 C41 Pd2 179.0(2)
C48 N9 C41 Pd2 4.2(5)
C47 N10 C41 N9 -0.1(4)
C51 N10 C41 N9 -179.3(3)
C47 N10 C41 Pd2 -178.4(2)
C51 N10 C41 Pd2 2.4(5)
Br4 Pd2 C41 N9 -88.6(3)
Br3 Pd2 C41 N9 93.1(3)
Br4 Pd2 C41 N10 89.3(3)
Br3 Pd2 C41 N10 -89.0(3)
C41 N9 C42 C47 -1.3(4)
C48 N9 C42 C47 173.0(4)
C41 N9 C42 C43 178.9(4)
C48 N9 C42 C43 -6.8(7)
C47 C42 C43 C44 0.7(5)
N9 C42 C43 C44 -179.5(3)
C42 C43 C44 C45 -2.1(6)
C43 C44 C45 C46 1.8(7)
C44 C45 C46 C47 0.0(6)
C43 C42 C47 N10 -179.0(3)
N9 C42 C47 N10 1.2(4)
C43 C42 C47 C46 1.0(6)
N9 C42 C47 C46 -178.8(3)
C41 N10 C47 C42 -0.7(4)
C51 N10 C47 C42 178.5(4)
C41 N10 C47 C46 179.4(4)
C51 N10 C47 C46 -1.5(7)
C45 C46 C47 C42 -1.3(6)
C45 C46 C47 N10 178.6(4)
C41 N9 C48 C49 -118.5(5)
C42 N9 C48 C49 67.9(6)
C41 N9 C48 C50 109.9(4)
C42 N9 C48 C50 -63.7(6)
C41 N10 C51 C53 -115.1(4)
C47 N10 C51 C53 65.8(5)
C41 N10 C51 C52 115.3(4)
C47 N10 C51 C52 -63.7(5)
N2 N3 C101 C102 -0.1(3)
Pd1 N3 C101 C102 170.61(17)
N2 N3 C101 C112 176.3(2)
Pd1 N3 C101 C112 -13.0(4)
N2 N1 C102 C101 -0.1(3)
C103 N1 C102 C101 177.3(2)
N3 C101 C102 N1 0.1(3)
C112 C101 C102 N1 -176.0(2)
N2 N1 C103 C104 -128.7(3)
C102 N1 C103 C104 54.1(4)
N1 C103 C104 C105 -115.7(3)
N1 C103 C104 C109 65.6(4)
C109 C104 C105 C106 -0.7(5)
C103 C104 C105 C106 -179.4(3)
C104 C105 C106 C107 0.8(6)
C105 C106 C107 C108 -0.4(6)
C106 C107 C108 C109 -0.2(5)
C105 C104 C109 C108 0.1(5)
C103 C104 C109 C108 178.9(3)
C107 C108 C109 C104 0.3(5)
C130 C111 C112 C113 0.0(4)
C130 C111 C112 C101 178.5(3)
N3 C101 C112 C113 -58.0(4)
C102 C101 C112 C113 117.6(3)
N3 C101 C112 C111 123.5(3)
C102 C101 C112 C111 -60.9(4)
C111 C112 C113 C132 2.0(4)
C101 C112 C113 C132 -176.6(2)
C133 C114 C115 C116 3.2(4)
C133 C114 C115 C153 -171.4(3)
C114 C115 C116 C135 -1.8(4)
C153 C115 C116 C135 173.0(2)
C136 C117 C118 C119 1.1(5)
C136 C117 C118 C157 -173.6(3)
C117 C118 C119 C138 -1.1(5)
C157 C118 C119 C138 173.7(3)
C139 C120 C121 C122 2.6(6)
C139 C120 C121 C361 -171.3(8)
C139 C120 C121 C161 -175.2(4)
C120 C121 C122 C141 -2.7(6)
C361 C121 C122 C141 172.1(7)
C161 C121 C122 C141 174.9(4)
C142 C123 C124 C125 0.8(5)
C142 C123 C124 C365 179.7(4)
C142 C123 C124 C165 -179.5(4)
C123 C124 C125 C144 0.3(5)
C365 C124 C125 C144 -178.6(4)
C165 C124 C125 C144 -179.4(4)
C145 C126 C127 C128 1.1(4)
C145 C126 C127 C169 -177.0(3)
C126 C127 C128 C129 -1.3(4)
C169 C127 C128 C129 176.9(3)
C127 C128 C129 C146 0.4(4)
C127 C128 C129 C130 -175.8(3)
C112 C111 C130 C131 -1.3(4)
C112 C111 C130 C129 176.0(3)
C128 C129 C130 C111 -1.9(4)
C146 C129 C130 C111 -178.1(3)
C128 C129 C130 C131 175.3(3)
C146 C129 C130 C131 -0.9(4)
C111 C130 C131 C132 0.6(4)
C129 C130 C131 C132 -176.6(2)
C111 C130 C131 C148 179.3(2)
C129 C130 C131 C148 2.0(4)
C112 C113 C132 C131 -2.6(4)
C112 C113 C132 C133 178.7(2)
C130 C131 C132 C113 1.3(4)
C148 C131 C132 C113 -177.4(2)
C130 C131 C132 C133 -180.0(2)
C148 C131 C132 C133 1.3(4)
C115 C114 C133 C134 -2.1(4)
C115 C114 C133 C132 176.0(2)
C113 C132 C133 C114 0.7(4)
C131 C132 C133 C114 -178.0(2)
C113 C132 C133 C134 178.8(2)
C131 C132 C133 C134 0.1(4)
C114 C133 C134 C135 -0.6(4)
C132 C133 C134 C135 -178.7(2)
C114 C133 C134 C149 176.4(2)
C132 C133 C134 C149 -1.7(4)
C115 C116 C135 C134 -0.8(4)
C115 C116 C135 C136 -177.4(3)
C133 C134 C135 C116 2.0(4)
C149 C134 C135 C116 -175.0(2)
C133 C134 C135 C136 178.6(2)
C149 C134 C135 C136 1.6(4)
C118 C117 C136 C137 -1.5(5)
C118 C117 C136 C135 175.0(3)
C116 C135 C136 C117 -3.6(4)
C134 C135 C136 C117 179.9(3)
C116 C135 C136 C137 172.9(3)
C134 C135 C136 C137 -3.6(4)
C117 C136 C137 C138 1.9(4)
C135 C136 C137 C138 -174.7(3)
C117 C136 C137 C150 179.8(3)
C135 C136 C137 C150 3.2(4)
C118 C119 C138 C137 1.5(5)
C118 C119 C138 C139 -174.8(3)
C136 C137 C138 C119 -1.8(5)
C150 C137 C138 C119 -179.8(3)
C136 C137 C138 C139 174.6(3)
C150 C137 C138 C139 -3.4(4)
C121 C120 C139 C140 0.6(6)
C121 C120 C139 C138 176.1(4)
C119 C138 C139 C120 6.3(5)
C137 C138 C139 C120 -170.1(3)
C119 C138 C139 C140 -178.3(3)
C137 C138 C139 C140 5.4(5)
C120 C139 C140 C141 -3.5(5)
C138 C139 C140 C141 -179.1(3)
C120 C139 C140 C151 172.1(3)
C138 C139 C140 C151 -3.4(5)
C121 C122 C141 C140 -0.3(6)
C121 C122 C141 C142 -177.2(4)
C139 C140 C141 C122 3.4(5)
C151 C140 C141 C122 -172.3(3)
C139 C140 C141 C142 -179.6(3)
C151 C140 C141 C142 4.7(4)
C124 C123 C142 C143 -2.2(5)
C124 C123 C142 C141 176.7(3)
C122 C141 C142 C123 -6.7(5)
C140 C141 C142 C123 176.3(3)
C122 C141 C142 C143 172.2(3)
C140 C141 C142 C143 -4.8(4)
C123 C142 C143 C144 2.5(4)
C141 C142 C143 C144 -176.4(3)
C123 C142 C143 C152 -179.5(3)
C141 C142 C143 C152 1.6(4)
C124 C125 C144 C143 0.1(4)
C124 C125 C144 C145 -178.2(3)
C142 C143 C144 C125 -1.5(4)
C152 C143 C144 C125 -179.5(3)
C142 C143 C144 C145 176.8(3)
C152 C143 C144 C145 -1.2(4)
C127 C126 C145 C146 -0.1(4)
C127 C126 C145 C144 176.1(3)
C125 C144 C145 C126 2.7(4)
C143 C144 C145 C126 -175.6(3)
C125 C144 C145 C146 178.9(3)
C143 C144 C145 C146 0.6(4)
C126 C145 C146 C129 -0.8(4)
C144 C145 C146 C129 -177.1(2)
C126 C145 C146 C147 176.2(2)
C144 C145 C146 C147 -0.1(4)
C128 C129 C146 C145 0.7(4)
C130 C129 C146 C145 177.0(2)
C128 C129 C146 C147 -176.3(2)
C130 C129 C146 C147 0.0(4)
C145 C146 C147 C152 0.0(4)
C129 C146 C147 C152 177.0(2)
C145 C146 C147 C148 -177.2(2)
C129 C146 C147 C148 -0.2(4)
C152 C147 C148 C149 1.7(4)
C146 C147 C148 C149 178.9(2)
C152 C147 C148 C131 -175.9(2)
C146 C147 C148 C131 1.3(4)
C130 C131 C148 C149 -179.8(2)
C132 C131 C148 C149 -1.1(4)
C130 C131 C148 C147 -2.2(4)
C132 C131 C148 C147 176.4(2)
C147 C148 C149 C150 0.0(4)
C131 C148 C149 C150 177.6(2)
C147 C148 C149 C134 -178.0(2)
C131 C148 C149 C134 -0.5(4)
C133 C134 C149 C148 1.9(4)
C135 C134 C149 C148 178.9(2)
C133 C134 C149 C150 -176.1(2)
C135 C134 C149 C150 0.8(4)
C148 C149 C150 C151 -1.5(4)
C134 C149 C150 C151 176.5(2)
C148 C149 C150 C137 -179.4(2)
C134 C149 C150 C137 -1.3(4)
C136 C137 C150 C149 -0.8(4)
C138 C137 C150 C149 177.1(3)
C136 C137 C150 C151 -178.6(3)
C138 C137 C150 C151 -0.7(4)
C149 C150 C151 C152 1.4(4)
C137 C150 C151 C152 179.2(2)
C149 C150 C151 C140 -175.0(3)
C137 C150 C151 C140 2.8(4)
C139 C140 C151 C152 -177.1(3)
C141 C140 C151 C152 -1.4(4)
C139 C140 C151 C150 -0.6(4)
C141 C140 C151 C150 175.0(3)
C150 C151 C152 C147 0.3(4)
C140 C151 C152 C147 176.7(2)
C150 C151 C152 C143 -178.2(2)
C140 C151 C152 C143 -1.8(4)
C148 C147 C152 C151 -1.8(4)
C146 C147 C152 C151 -179.0(2)
C148 C147 C152 C143 176.6(2)
C146 C147 C152 C143 -0.6(4)
C142 C143 C152 C151 1.6(4)
C144 C143 C152 C151 179.6(2)
C142 C143 C152 C147 -176.8(3)
C144 C143 C152 C147 1.2(4)
C114 C115 C153 C156 -128.9(3)
C116 C115 C153 C156 56.5(3)
C114 C115 C153 C155 111.6(3)
C116 C115 C153 C155 -62.9(3)
C114 C115 C153 C154 -7.9(4)
C116 C115 C153 C154 177.6(3)
C117 C118 C157 C158 109.5(4)
C119 C118 C157 C158 -65.0(4)
C117 C118 C157 C159 -11.2(5)
C119 C118 C157 C159 174.3(3)
C117 C118 C157 C160 -130.8(4)
C119 C118 C157 C160 54.7(5)
C122 C121 C161 C164 1.2(7)
C120 C121 C161 C164 178.8(5)
C361 C121 C161 C164 16(3)
C122 C121 C161 C162 -117.1(5)
C120 C121 C161 C162 60.5(5)
C361 C121 C161 C162 -103(3)
C122 C121 C161 C163 123.9(5)
C120 C121 C161 C163 -58.5(6)
C361 C121 C161 C163 138(3)
C123 C124 C165 C167 -117.8(5)
C125 C124 C165 C167 61.9(6)
C365 C124 C165 C167 -101(11)
C123 C124 C165 C166 2.1(7)
C125 C124 C165 C166 -178.1(4)
C365 C124 C165 C166 19(10)
C123 C124 C165 C168 122.4(5)
C125 C124 C165 C168 -57.9(6)
C365 C124 C165 C168 139(11)
C126 C127 C169 C171 -3.3(4)
C128 C127 C169 C171 178.6(3)
C126 C127 C169 C172 -123.4(3)
C128 C127 C169 C172 58.5(3)
C126 C127 C169 C170 115.8(3)
C128 C127 C169 C170 -62.3(4)
N7 N8 C201 C202 0.1(4)
Pd2 N8 C201 C202 156.9(2)
N7 N8 C201 C212 -178.5(3)
Pd2 N8 C201 C212 -21.6(4)
N7 N6 C202 C201 -0.6(4)
C203 N6 C202 C201 -162.4(3)
C403 N6 C202 C201 167.7(6)
N8 C201 C202 N6 0.3(4)
C212 C201 C202 N6 178.8(3)
N7 N6 C203 C204 -91.2(4)
C202 N6 C203 C204 69.0(4)
C403 N6 C203 C204 -170.1(12)
N6 C203 C204 C209 -169.3(5)
N6 C203 C204 C205 9.6(6)
C209 C204 C205 C206 0.1(8)
C203 C204 C205 C206 -178.8(4)
C204 C205 C206 C207 -0.1(8)
C205 C206 C207 C208 1.9(10)
C206 C207 C208 C209 -3.7(13)
C205 C204 C209 C208 -1.9(11)
C203 C204 C209 C208 177.1(7)
C207 C208 C209 C204 3.7(14)
C230 C211 C212 C213 -5.9(5)
C230 C211 C212 C201 172.1(3)
N8 C201 C212 C211 122.8(4)
C202 C201 C212 C211 -55.5(5)
N8 C201 C212 C213 -59.3(4)
C202 C201 C212 C213 122.5(4)
C211 C212 C213 C232 6.7(5)
C201 C212 C213 C232 -171.3(3)
C233 C214 C215 C216 2.0(4)
C233 C214 C215 C253 -173.4(3)
C214 C215 C216 C235 -4.2(5)
C253 C215 C216 C235 171.1(3)
C236 C217 C218 C219 2.1(5)
C236 C217 C218 C257 -173.0(3)
C217 C218 C219 C238 -3.3(5)
C257 C218 C219 C238 171.7(3)
C239 C220 C221 C222 1.2(7)
C239 C220 C221 C261 -171.9(4)
C239 C220 C221 C461 172.2(5)
C220 C221 C222 C241 0.8(7)
C261 C221 C222 C241 174.2(4)
C461 C221 C222 C241 -169.0(5)
C242 C223 C224 C225 0.7(6)
C242 C223 C224 C465 177.5(5)
C242 C223 C224 C265 -177.2(4)
C223 C224 C225 C244 -0.5(6)
C465 C224 C225 C244 -177.0(5)
C265 C224 C225 C244 177.5(4)
C245 C226 C227 C228 2.8(6)
C245 C226 C227 C469 -170.9(5)
C245 C226 C227 C269 175.4(4)
C226 C227 C228 C229 -0.8(5)
C469 C227 C228 C229 173.5(4)
C269 C227 C228 C229 -172.8(4)
C227 C228 C229 C246 -3.2(5)
C227 C228 C229 C230 175.8(3)
C212 C211 C230 C231 -3.1(5)
C212 C211 C230 C229 -179.2(3)
C228 C229 C230 C211 -16.2(5)
C246 C229 C230 C211 162.8(3)
C228 C229 C230 C231 167.8(3)
C246 C229 C230 C231 -13.2(4)
C211 C230 C231 C232 11.4(4)
C229 C230 C231 C232 -172.4(3)
C211 C230 C231 C248 -165.9(3)
C229 C230 C231 C248 10.3(4)
C212 C213 C232 C231 1.6(4)
C212 C213 C232 C233 177.9(3)
C230 C231 C232 C213 -10.6(4)
C248 C231 C232 C213 166.6(3)
C230 C231 C232 C233 173.0(3)
C248 C231 C232 C233 -9.8(4)
C215 C214 C233 C234 2.5(4)
C215 C214 C233 C232 -178.2(3)
C213 C232 C233 C214 17.7(4)
C231 C232 C233 C214 -166.0(3)
C213 C232 C233 C234 -163.0(3)
C231 C232 C233 C234 13.4(4)
C214 C233 C234 C235 -4.8(4)
C232 C233 C234 C235 175.8(3)
C214 C233 C234 C249 172.9(3)
C232 C233 C234 C249 -6.5(4)
C215 C216 C235 C234 1.8(5)
C215 C216 C235 C236 -176.6(3)
C233 C234 C235 C216 2.7(4)
C249 C234 C235 C216 -174.9(3)
C233 C234 C235 C236 -178.8(3)
C249 C234 C235 C236 3.5(4)
C218 C217 C236 C237 0.4(5)
C218 C217 C236 C235 177.9(3)
C216 C235 C236 C217 0.5(4)
C234 C235 C236 C217 -177.9(3)
C216 C235 C236 C237 177.9(3)
C234 C235 C236 C237 -0.5(4)
C217 C236 C237 C238 -1.9(4)
C235 C236 C237 C238 -179.4(3)
C217 C236 C237 C250 174.4(3)
C235 C236 C237 C250 -3.1(4)
C218 C219 C238 C237 1.9(5)
C218 C219 C238 C239 -174.1(3)
C236 C237 C238 C219 0.8(4)
C250 C237 C238 C219 -175.5(3)
C236 C237 C238 C239 176.9(3)
C250 C237 C238 C239 0.6(5)
C221 C220 C239 C240 -1.8(6)
C221 C220 C239 C238 174.3(4)
C219 C238 C239 C220 -3.7(5)
C237 C238 C239 C220 -179.6(3)
C219 C238 C239 C240 172.4(3)
C237 C238 C239 C240 -3.5(5)
C220 C239 C240 C241 0.4(5)
C238 C239 C240 C241 -175.8(3)
C220 C239 C240 C251 179.7(3)
C238 C239 C240 C251 3.5(5)
C221 C222 C241 C240 -2.2(6)
C221 C222 C241 C242 -179.0(4)
C239 C240 C241 C222 1.5(5)
C251 C240 C241 C222 -177.8(3)
C239 C240 C241 C242 178.3(3)
C251 C240 C241 C242 -0.9(5)
C224 C223 C242 C243 -0.5(6)
C224 C223 C242 C241 176.7(3)
C222 C241 C242 C223 -0.2(6)
C240 C241 C242 C223 -177.0(3)
C222 C241 C242 C243 177.0(4)
C240 C241 C242 C243 0.2(5)
C223 C242 C243 C244 0.0(5)
C241 C242 C243 C244 -177.3(3)
C223 C242 C243 C252 178.4(3)
C241 C242 C243 C252 1.1(5)
C224 C225 C244 C243 0.0(5)
C224 C225 C244 C245 -178.6(3)
C242 C243 C244 C225 0.3(5)
C252 C243 C244 C225 -178.1(3)
C242 C243 C244 C245 178.9(3)
C252 C243 C244 C245 0.5(5)
C227 C226 C245 C246 -0.7(5)
C227 C226 C245 C244 179.1(3)
C225 C244 C245 C226 0.9(5)
C243 C244 C245 C226 -177.7(3)
C225 C244 C245 C246 -179.3(3)
C243 C244 C245 C246 2.1(5)
C226 C245 C246 C229 -3.3(5)
C244 C245 C246 C229 176.9(3)
C226 C245 C246 C247 176.7(3)
C244 C245 C246 C247 -3.1(5)
C228 C229 C246 C245 5.2(5)
C230 C229 C246 C245 -173.8(3)
C228 C229 C246 C247 -174.8(3)
C230 C229 C246 C247 6.2(4)
C245 C246 C247 C248 -176.2(3)
C229 C246 C247 C248 3.8(4)
C245 C246 C247 C252 1.5(4)
C229 C246 C247 C252 -178.5(3)
C252 C247 C248 C249 -1.3(4)
C246 C247 C248 C249 176.4(3)
C252 C247 C248 C231 175.4(3)
C246 C247 C248 C231 -6.9(4)
C232 C231 C248 C247 -177.5(3)
C230 C231 C248 C247 -0.3(4)
C232 C231 C248 C249 -0.8(4)
C230 C231 C248 C249 176.5(3)
C247 C248 C249 C250 1.1(4)
C231 C248 C249 C250 -175.6(3)
C247 C248 C249 C234 -175.5(3)
C231 C248 C249 C234 7.8(4)
C235 C234 C249 C250 -3.0(4)
C233 C234 C249 C250 179.4(3)
C235 C234 C249 C248 173.6(3)
C233 C234 C249 C248 -4.0(4)
C248 C249 C250 C251 0.3(4)
C234 C249 C250 C251 176.9(3)
C248 C249 C250 C237 -177.3(3)
C234 C249 C250 C237 -0.7(4)
C236 C237 C250 C251 -173.9(3)
C238 C237 C250 C251 2.4(4)
C236 C237 C250 C249 3.7(4)
C238 C237 C250 C249 179.9(3)
C249 C250 C251 C252 -1.5(4)
C237 C250 C251 C252 176.0(3)
C249 C250 C251 C240 -180.0(3)
C237 C250 C251 C240 -2.4(4)
C241 C240 C251 C250 178.7(3)
C239 C240 C251 C250 -0.5(5)
C241 C240 C251 C252 0.3(5)
C239 C240 C251 C252 -179.0(3)
C248 C247 C252 C251 0.0(4)
C246 C247 C252 C251 -177.7(3)
C248 C247 C252 C243 178.8(3)
C246 C247 C252 C243 1.1(4)
C250 C251 C252 C247 1.3(4)
C240 C251 C252 C247 179.8(3)
C250 C251 C252 C243 -177.4(3)
C240 C251 C252 C243 1.1(4)
C242 C243 C252 C247 179.5(3)
C244 C243 C252 C247 -2.1(5)
C242 C243 C252 C251 -1.7(5)
C244 C243 C252 C251 176.6(3)
C216 C215 C253 C254 -106.7(3)
C214 C215 C253 C254 68.4(4)
C216 C215 C253 C256 13.7(4)
C214 C215 C253 C256 -171.1(3)
C216 C215 C253 C255 133.8(3)
C214 C215 C253 C255 -51.0(4)
C219 C218 C257 C259 133.8(3)
C217 C218 C257 C259 -51.3(4)
C219 C218 C257 C260 13.8(5)
C217 C218 C257 C260 -171.3(3)
C219 C218 C257 C258 -106.3(4)
C217 C218 C257 C258 68.7(4)
C222 C221 C261 C263 124.5(5)
C220 C221 C261 C263 -62.4(6)
C461 C221 C261 C263 2.5(15)
C222 C221 C261 C262 -117.8(5)
C220 C221 C261 C262 55.3(6)
C461 C221 C261 C262 120.2(17)
C222 C221 C261 C264 5.0(7)
C220 C221 C261 C264 178.1(5)
C461 C221 C261 C264 -117.0(18)
C225 C224 C265 C267 75.7(6)
C223 C224 C265 C267 -106.4(5)
C465 C224 C265 C267 -47(6)
C225 C224 C265 C266 -164.5(5)
C223 C224 C265 C266 13.4(7)
C465 C224 C265 C266 72(6)
C225 C224 C265 C268 -42.7(7)
C223 C224 C265 C268 135.2(5)
C465 C224 C265 C268 -166(6)
C228 C227 C269 C272 107.9(5)
C226 C227 C269 C272 -64.2(6)
C469 C227 C269 C272 166(2)
C228 C227 C269 C271 -131.7(5)
C226 C227 C269 C271 56.2(5)
C469 C227 C269 C271 -73.4(19)
C228 C227 C269 C270 -13.6(6)
C226 C227 C269 C270 174.3(4)
C469 C227 C269 C270 44.6(18)
C122 C121 C361 C364 -57.6(9)
C120 C121 C361 C364 116.5(9)
C161 C121 C361 C364 135(4)
C122 C121 C361 C362 -179.8(7)
C120 C121 C361 C362 -5.7(12)
C161 C121 C361 C362 13(3)
C122 C121 C361 C363 64.8(10)
C120 C121 C361 C363 -121.1(9)
C161 C121 C361 C363 -102(4)
C123 C124 C365 C366 -69.2(6)
C125 C124 C365 C366 109.7(5)
C165 C124 C365 C366 127(11)
C123 C124 C365 C368 49.8(6)
C125 C124 C365 C368 -131.3(5)
C165 C124 C365 C368 -114(11)
C123 C124 C365 C367 170.2(4)
C125 C124 C365 C367 -10.9(7)
C165 C124 C365 C367 6(10)
N7 N6 C403 C404 -117.5(5)
C202 N6 C403 C404 74.3(8)
C203 N6 C403 C404 -3.8(7)
N6 C403 C404 C405 -75.0(11)
N6 C403 C404 C409 103.3(8)
C409 C404 C405 C406 1.2(19)
C403 C404 C405 C406 179.6(13)
C404 C405 C406 C407 -6(2)
C405 C406 C407 C408 8(2)
C406 C407 C408 C409 -5(2)
C407 C408 C409 C404 0.9(16)
C405 C404 C409 C408 1.1(14)
C403 C404 C409 C408 -177.2(9)
C222 C221 C461 C464 -5.8(8)
C220 C221 C461 C464 -176.0(5)
C261 C221 C461 C464 61.3(16)
C222 C221 C461 C462 -124.1(6)
C220 C221 C461 C462 65.7(7)
C261 C221 C461 C462 -57.0(15)
C222 C221 C461 C463 115.4(7)
C220 C221 C461 C463 -54.7(7)
C261 C221 C461 C463 -177(2)
C225 C224 C465 C467 97.9(6)
C223 C224 C465 C467 -78.5(7)
C265 C224 C465 C467 158(6)
C225 C224 C465 C466 -142.1(5)
C223 C224 C465 C466 41.4(7)
C265 C224 C465 C466 -82(6)
C225 C224 C465 C468 -22.7(8)
C223 C224 C465 C468 160.8(5)
C265 C224 C465 C468 37(5)
C228 C227 C469 C471 -162.9(6)
C226 C227 C469 C471 10.9(8)
C269 C227 C469 C471 68.5(19)
C228 C227 C469 C472 80.2(7)
C226 C227 C469 C472 -106.0(7)
C269 C227 C469 C472 -48.5(18)
C228 C227 C469 C470 -38.2(8)
C226 C227 C469 C470 135.6(7)
C269 C227 C469 C470 -167(2)

loop_
_platon_squeeze_void_nr
_platon_squeeze_void_average_x
_platon_squeeze_void_average_y
_platon_squeeze_void_average_z
_platon_squeeze_void_volume
_platon_squeeze_void_count_electrons
_platon_squeeze_void_content
1 0.000 0.492 -0.008 1636 386 22(CH3OH)
2 0.339 0.151 0.819 28 6 ' '
3 0.661 0.849 0.181 28 6 ' '
